data_1571535
loop_
_publ_author_name
'Zheng, Xuejuan'
'Huang, Fanping'
'Li, Xinyuan'
'Zhuo, Kaiyue'
'Chen, Dafa'
'Luo, Ming'
'Xia, Haiping'

_publ_section_title
;
 Isomerization reactions of metal vinylidene units.
;
_journal_issue 22
_journal_name_full 'Chemical science'
_journal_page_first 8443
_journal_page_last 8450
_journal_paper_doi 10.1039/d4sc01993h
_journal_volume 15
_journal_year 2024
_chemical_formula_moiety 'C81 H64 Cl N Os P4, 2(C24 H20 B)'
_chemical_formula_sum 'C129 H104 B2 Cl N Os P4'
_chemical_formula_weight 2039.28
_space_group_crystal_system triclinic
_space_group_IT_number 2
_space_group_name_Hall '-P 1'
_space_group_name_H-M_alt 'P -1'
_atom_sites_solution_hydrogens geom
_atom_sites_solution_primary dual
_audit_creation_date 2023-07-08
_audit_creation_method
;
Olex2 1.5
(compiled 2023.03.06 svn.rbb2c1857 for OlexSys, GUI svn.r6748)
;
_audit_update_record
;
2023-12-17 deposited with the CCDC.	2024-04-30 downloaded from the CCDC.
;
_cell_angle_alpha 79.878(4)
_cell_angle_beta 73.879(4)
_cell_angle_gamma 87.864(4)
_cell_formula_units_Z 2
_cell_length_a 17.3078(18)
_cell_length_b 17.5817(18)
_cell_length_c 18.5767(19)
_cell_measurement_reflns_used 9488
_cell_measurement_temperature 100.00
_cell_measurement_theta_max 72.20
_cell_measurement_theta_min 2.66
_cell_volume 5345.7(10)
_computing_cell_refinement 'SAINT V8.40B (?, 2016)'
_computing_data_reduction 'SAINT V8.40B (?, 2016)'
_computing_molecular_graphics 'Olex2 1.5 (Dolomanov et al., 2009)'
_computing_publication_material 'Olex2 1.5 (Dolomanov et al., 2009)'
_computing_structure_refinement 'XL  (Sheldrick, 2008)'
_computing_structure_solution 'SHELXT 2018/2 (Sheldrick, 2018)'
_diffrn_ambient_temperature 100.00
_diffrn_detector 'Bruker APEX2 area detector'
_diffrn_detector_area_resol_mean 7.9
_diffrn_detector_type 'CCD area detector'
_diffrn_measured_fraction_theta_full 0.966
_diffrn_measured_fraction_theta_max 0.956
_diffrn_measurement_device 'three-circle diffractometer'
_diffrn_measurement_device_type 'Bruker SMART APEX2 area detector'
_diffrn_measurement_method '\w and \f scans'
_diffrn_radiation_monochromator 'mirror optics'
_diffrn_radiation_probe x-ray
_diffrn_radiation_type CuK\a
_diffrn_radiation_wavelength 1.54178
_diffrn_reflns_av_R_equivalents 0.0553
_diffrn_reflns_av_unetI/netI 0.0403
_diffrn_reflns_Laue_measured_fraction_full 0.966
_diffrn_reflns_Laue_measured_fraction_max 0.956
_diffrn_reflns_limit_h_max 21
_diffrn_reflns_limit_h_min -21
_diffrn_reflns_limit_k_max 21
_diffrn_reflns_limit_k_min -20
_diffrn_reflns_limit_l_max 22
_diffrn_reflns_limit_l_min -22
_diffrn_reflns_number 86820
_diffrn_reflns_point_group_measured_fraction_full 0.966
_diffrn_reflns_point_group_measured_fraction_max 0.956
_diffrn_reflns_theta_full 67.679
_diffrn_reflns_theta_max 72.693
_diffrn_reflns_theta_min 2.658
_diffrn_source 'microfocus sealed X-ray tube'
_diffrn_source_current 1.11
_diffrn_source_power 0.05550000000000001
_diffrn_source_type 'Incoatec I\ms'
_diffrn_source_voltage 50.0
_diffrn_standards_number 0
_exptl_absorpt_coefficient_mu 3.430
_exptl_absorpt_correction_T_max 0.7536
_exptl_absorpt_correction_T_min 0.6379
_exptl_absorpt_correction_type none
_exptl_absorpt_process_details
;
SADABS-2016/2 (Bruker,2016/2) was used for absorption correction.
wR2(int) was 0.1643 before and 0.0653 after correction.
The Ratio of minimum to maximum transmission is 0.8465.
The \l/2 correction factor is Not present.
;
_exptl_crystal_colour 'metallic orangish orange'
_exptl_crystal_colour_lustre metallic
_exptl_crystal_colour_modifier orangish
_exptl_crystal_colour_primary orange
_exptl_crystal_density_diffrn 1.267
_exptl_crystal_description block
_exptl_crystal_F_000 2096
_exptl_crystal_size_max 0.15
_exptl_crystal_size_mid 0.15
_exptl_crystal_size_min 0.12
_refine_diff_density_max 0.913
_refine_diff_density_min -1.508
_refine_diff_density_rms 0.131
_refine_ls_extinction_method none
_refine_ls_goodness_of_fit_ref 1.088
_refine_ls_hydrogen_treatment constr
_refine_ls_matrix_type full
_refine_ls_number_parameters 1243
_refine_ls_number_reflns 20331
_refine_ls_number_restraints 0
_refine_ls_restrained_S_all 1.088
_refine_ls_R_factor_all 0.0404
_refine_ls_R_factor_gt 0.0366
_refine_ls_shift/su_max 0.003
_refine_ls_shift/su_mean 0.000
_refine_ls_structure_factor_coef Fsqd
_refine_ls_weighting_details 'w=1/[\s^2^(Fo^2^)+(0.0710P)^2^+4.0890P] where P=(Fo^2^+2Fc^2^)/3'
_refine_ls_weighting_scheme calc
_refine_ls_wR_factor_gt 0.1086
_refine_ls_wR_factor_ref 0.1113
_reflns_Friedel_coverage 0.000
_reflns_number_gt 18833
_reflns_number_total 20331
_reflns_threshold_expression 'I > 2\s(I)'
_cod_data_source_file d4sc01993h2.cif
_cod_data_source_block 3a
_cod_depositor_comments 'Adding full bibliography for 1571535--1571544.cif.'
_cod_database_code 1571535
_shelx_shelxl_version_number 2018/3
_shelx_space_group_comment
;
The symmetry employed for this shelxl refinement is uniquely defined
by the following loop, which should always be used as a source of
symmetry information in preference to the above space-group names.
They are only intended as comments.
;
_shelx_estimated_absorpt_t_max 0.725
_shelx_estimated_absorpt_t_min 0.725
_olex2_refinement_description
;
1. Fixed Uiso
 At 1.2 times of:
  All C(H) groups
2.a Aromatic/amide H refined with riding coordinates:
 C1(H1), C4(H4), C5(H5), C6(H6), C11(H11), C12(H12), C13(H13), C14(H14),
 C15(H15), C17(H17), C18(H18), C19(H19), C20(H20), C21(H21), C23(H23), C24(H24),
  C25(H25), C26(H26), C27(H27), C29(H29), C30(H30), C31(H31), C32(H32),
 C33(H33), C35(H35), C36(H36), C37(H37), C38(H38), C39(H39), C41(H41), C42(H42),
  C43(H43), C44(H44), C45(H45), C47(H47), C48(H48), C49(H49), C50(H50),
 C51(H51), C53(H53), C54(H54), C55(H55), C56(H56), C57(H57), C59(H59), C60(H60),
  C61(H61), C62(H62), C63(H63), C65(H65), C66(H66), C67(H67), C68(H68),
 C69(H69), C71(H71), C72(H72), C73(H73), C74(H74), C75(H75), C77(H77), C78(H78),
  C79(H79), C80(H80), C81(H81), C83(H83), C84(H84), C85(H85), C86(H86),
 C87(H87), C89(H89), C90(H90), C91(H91), C92(H92), C93(H93), C95(H95), C96(H96),
  C97(H97), C98(H98), C99(H99), C101(H101), C102(H102), C103(H103), C104(H104),
 C105(H105), C107(H107), C108(H108), C109(H109), C110(H110), C111(H111),
 C113(H113), C114(H114), C115(H115), C116(H116), C117(H117), C119(H119),
 C120(H120), C121(H121), C122(H122), C123(H123), C125(H125), C126(H126),
 C127(H127), C128(H128), C129(H129)
;
_smtbx_masks_void_probe_radius 1.2
_smtbx_masks_void_truncation_radius 1.2
_olex2_submission_special_instructions 'No special instructions were received'

loop_
_space_group_symop_operation_xyz
'x, y, z'
'-x, -y, -z'

loop_
_atom_site_label
_atom_site_type_symbol
_atom_site_fract_x
_atom_site_fract_y
_atom_site_fract_z
_atom_site_U_iso_or_equiv
_atom_site_adp_type
_atom_site_occupancy
_atom_site_site_symmetry_order
_atom_site_calc_flag
_atom_site_refinement_flags_posn
_atom_site_refinement_flags_adp
_atom_site_refinement_flags_occupancy
_atom_site_disorder_assembly
_atom_site_disorder_group
Os1 Os 0.82947(2) 0.77308(2) 0.62145(2) 0.01206(5) Uani 1 1 d . . . . .
Cl1 Cl 0.87737(4) 0.83241(4) 0.49259(4) 0.01799(14) Uani 1 1 d . . . . .
P1 P 0.91190(4) 0.66660(4) 0.58138(4) 0.01471(14) Uani 1 1 d . . . . .
P2 P 0.75500(4) 0.88905(4) 0.64244(4) 0.01397(14) Uani 1 1 d . . . . .
P3 P 0.98115(4) 0.80443(4) 0.78759(4) 0.01363(14) Uani 1 1 d . . . . .
P4 P 0.60014(4) 0.62376(5) 0.70596(4) 0.01575(15) Uani 1 1 d . . . . .
N1 N 0.79293(15) 0.72202(14) 0.73632(13) 0.0139(5) Uani 1 1 d . . . . .
C1 C 0.91380(17) 0.80389(17) 0.66823(16) 0.0153(6) Uani 1 1 d . . . . .
H1 H 0.956829 0.837283 0.637642 0.018 Uiso 1 1 calc R U . . .
C2 C 0.91005(17) 0.77769(17) 0.74265(16) 0.0138(5) Uani 1 1 d . . . . .
C3 C 0.83882(17) 0.73017(17) 0.78353(16) 0.0143(5) Uani 1 1 d . . . . .
C4 C 0.81387(19) 0.69765(19) 0.86028(17) 0.0184(6) Uani 1 1 d . . . . .
H4 H 0.846161 0.702844 0.893014 0.022 Uiso 1 1 calc R U . . .
C5 C 0.74087(19) 0.65737(19) 0.88845(17) 0.0197(6) Uani 1 1 d . . . . .
H5 H 0.722569 0.635979 0.940991 0.024 Uiso 1 1 calc R U . . .
C6 C 0.69489(18) 0.64838(18) 0.84021(17) 0.0181(6) Uani 1 1 d . . . . .
H6 H 0.645651 0.619991 0.859100 0.022 Uiso 1 1 calc R U . . .
C7 C 0.72169(17) 0.68145(17) 0.76372(16) 0.0148(5) Uani 1 1 d . . . . .
C8 C 0.68456(17) 0.67989(18) 0.70210(16) 0.0160(6) Uani 1 1 d . . . . .
C9 C 0.73110(19) 0.71864(18) 0.63553(17) 0.0177(6) Uani 1 1 d . . . . .
C10 C 0.81795(18) 0.97029(18) 0.64230(18) 0.0184(6) Uani 1 1 d . . . . .
C11 C 0.8810(2) 0.9937(2) 0.5768(2) 0.0258(7) Uani 1 1 d . . . . .
H11 H 0.889629 0.967402 0.534772 0.031 Uiso 1 1 calc R U . . .
C12 C 0.9307(2) 1.0547(2) 0.5729(2) 0.0287(7) Uani 1 1 d . . . . .
H12 H 0.972605 1.070684 0.527778 0.034 Uiso 1 1 calc R U . . .
C13 C 0.9203(2) 1.0932(2) 0.6341(2) 0.0281(7) Uani 1 1 d . . . . .
H13 H 0.955409 1.134483 0.631474 0.034 Uiso 1 1 calc R U . . .
C14 C 0.8582(2) 1.0704(2) 0.6990(2) 0.0278(7) Uani 1 1 d . . . . .
H14 H 0.851245 1.095726 0.741493 0.033 Uiso 1 1 calc R U . . .
C15 C 0.8058(2) 1.01085(19) 0.70297(18) 0.0231(7) Uani 1 1 d . . . . .
H15 H 0.761623 0.997652 0.746830 0.028 Uiso 1 1 calc R U . . .
C16 C 0.70198(18) 0.92808(19) 0.57144(17) 0.0181(6) Uani 1 1 d . . . . .
C17 C 0.6783(2) 0.8804(2) 0.52868(19) 0.0242(7) Uani 1 1 d . . . . .
H17 H 0.692833 0.827490 0.533606 0.029 Uiso 1 1 calc R U . . .
C18 C 0.6332(2) 0.9102(2) 0.4786(2) 0.0314(8) Uani 1 1 d . . . . .
H18 H 0.617506 0.877825 0.449101 0.038 Uiso 1 1 calc R U . . .
C19 C 0.6112(2) 0.9879(3) 0.4723(2) 0.0338(8) Uani 1 1 d . . . . .
H19 H 0.579942 1.008425 0.438842 0.041 Uiso 1 1 calc R U . . .
C20 C 0.6351(2) 1.0344(2) 0.5145(2) 0.0295(8) Uani 1 1 d . . . . .
H20 H 0.620367 1.087216 0.509660 0.035 Uiso 1 1 calc R U . . .
C21 C 0.6803(2) 1.0057(2) 0.56408(19) 0.0241(7) Uani 1 1 d . . . . .
H21 H 0.696334 1.038610 0.592866 0.029 Uiso 1 1 calc R U . . .
C22 C 0.67477(18) 0.88192(18) 0.73179(17) 0.0173(6) Uani 1 1 d . . . . .
C23 C 0.59477(19) 0.9008(2) 0.73344(18) 0.0224(6) Uani 1 1 d . . . . .
H23 H 0.580388 0.914750 0.687125 0.027 Uiso 1 1 calc R U . . .
C24 C 0.5361(2) 0.8992(2) 0.8030(2) 0.0258(7) Uani 1 1 d . . . . .
H24 H 0.482198 0.912350 0.803715 0.031 Uiso 1 1 calc R U . . .
C25 C 0.5568(2) 0.8785(2) 0.87086(19) 0.0262(7) Uani 1 1 d . . . . .
H25 H 0.516974 0.877537 0.918005 0.031 Uiso 1 1 calc R U . . .
C26 C 0.6355(2) 0.8592(2) 0.86983(18) 0.0247(7) Uani 1 1 d . . . . .
H26 H 0.649589 0.844873 0.916274 0.030 Uiso 1 1 calc R U . . .
C27 C 0.69395(19) 0.86080(18) 0.80071(17) 0.0197(6) Uani 1 1 d . . . . .
H27 H 0.747672 0.847316 0.800486 0.024 Uiso 1 1 calc R U . . .
C28 C 1.01113(19) 0.69482(19) 0.51664(18) 0.0204(6) Uani 1 1 d . . . . .
C29 C 1.0662(2) 0.7297(2) 0.5426(2) 0.0310(8) Uani 1 1 d . . . . .
H29 H 1.051569 0.739349 0.593350 0.037 Uiso 1 1 calc R U . . .
C30 C 1.1431(2) 0.7508(2) 0.4952(3) 0.0365(9) Uani 1 1 d . . . . .
H30 H 1.180583 0.773629 0.514108 0.044 Uiso 1 1 calc R U . . .
C31 C 1.1647(2) 0.7383(2) 0.4205(2) 0.0325(8) Uani 1 1 d . . . . .
H31 H 1.216981 0.752040 0.388122 0.039 Uiso 1 1 calc R U . . .
C32 C 1.1090(2) 0.7057(3) 0.3939(2) 0.0336(8) Uani 1 1 d . . . . .
H32 H 1.122652 0.698613 0.342312 0.040 Uiso 1 1 calc R U . . .
C33 C 1.0330(2) 0.6831(2) 0.44159(19) 0.0276(7) Uani 1 1 d . . . . .
H33 H 0.995876 0.659621 0.422709 0.033 Uiso 1 1 calc R U . . .
C34 C 0.93340(19) 0.59307(18) 0.65598(17) 0.0185(6) Uani 1 1 d . . . . .
C35 C 0.8694(2) 0.56004(19) 0.71521(18) 0.0244(7) Uani 1 1 d . . . . .
H35 H 0.816870 0.579650 0.718678 0.029 Uiso 1 1 calc R U . . .
C36 C 0.8807(2) 0.4988(2) 0.7696(2) 0.0301(8) Uani 1 1 d . . . . .
H36 H 0.836095 0.477176 0.809886 0.036 Uiso 1 1 calc R U . . .
C37 C 0.9569(3) 0.4694(2) 0.7650(2) 0.0326(8) Uani 1 1 d . . . . .
H37 H 0.964764 0.427689 0.802295 0.039 Uiso 1 1 calc R U . . .
C38 C 1.0214(2) 0.5010(2) 0.7059(2) 0.0322(8) Uani 1 1 d . . . . .
H38 H 1.073685 0.480545 0.702292 0.039 Uiso 1 1 calc R U . . .
C39 C 1.0103(2) 0.5628(2) 0.65161(19) 0.0255(7) Uani 1 1 d . . . . .
H39 H 1.055011 0.584418 0.611431 0.031 Uiso 1 1 calc R U . . .
C40 C 0.86860(19) 0.60840(19) 0.52932(17) 0.0190(6) Uani 1 1 d . . . . .
C41 C 0.8293(2) 0.6454(2) 0.47642(19) 0.0253(7) Uani 1 1 d . . . . .
H41 H 0.823612 0.699910 0.468947 0.030 Uiso 1 1 calc R U . . .
C42 C 0.7989(2) 0.6015(2) 0.4351(2) 0.0319(8) Uani 1 1 d . . . . .
H42 H 0.774702 0.626686 0.397307 0.038 Uiso 1 1 calc R U . . .
C43 C 0.8032(2) 0.5221(2) 0.4479(2) 0.0306(8) Uani 1 1 d . . . . .
H43 H 0.779861 0.492700 0.420850 0.037 Uiso 1 1 calc R U . . .
C44 C 0.8414(2) 0.4853(2) 0.5002(2) 0.0290(7) Uani 1 1 d . . . . .
H44 H 0.844528 0.430555 0.509143 0.035 Uiso 1 1 calc R U . . .
C45 C 0.8757(2) 0.5287(2) 0.54002(19) 0.0243(7) Uani 1 1 d . . . . .
H45 H 0.903846 0.503478 0.574504 0.029 Uiso 1 1 calc R U . . .
C46 C 0.51060(17) 0.64701(18) 0.77389(16) 0.0159(6) Uani 1 1 d . . . . .
C47 C 0.51137(18) 0.70322(18) 0.81818(17) 0.0181(6) Uani 1 1 d . . . . .
H47 H 0.559801 0.730037 0.812974 0.022 Uiso 1 1 calc R U . . .
C48 C 0.44027(19) 0.71952(19) 0.87011(18) 0.0207(6) Uani 1 1 d . . . . .
H48 H 0.440276 0.757770 0.900432 0.025 Uiso 1 1 calc R U . . .
C49 C 0.36923(19) 0.6804(2) 0.87804(18) 0.0217(6) Uani 1 1 d . . . . .
H49 H 0.321333 0.691026 0.914504 0.026 Uiso 1 1 calc R U . . .
C50 C 0.36828(19) 0.6259(2) 0.8328(2) 0.0253(7) Uani 1 1 d . . . . .
H50 H 0.319508 0.599841 0.837580 0.030 Uiso 1 1 calc R U . . .
C51 C 0.43872(19) 0.6091(2) 0.78033(19) 0.0222(6) Uani 1 1 d . . . . .
H51 H 0.437985 0.572060 0.748967 0.027 Uiso 1 1 calc R U . . .
C52 C 0.62251(19) 0.5226(2) 0.72538(18) 0.0214(6) Uani 1 1 d . . . . .
C53 C 0.5672(2) 0.4689(2) 0.77568(18) 0.0243(7) Uani 1 1 d . . . . .
H53 H 0.516932 0.485418 0.804407 0.029 Uiso 1 1 calc R U . . .
C54 C 0.5862(2) 0.3909(2) 0.7834(2) 0.0313(8) Uani 1 1 d . . . . .
H54 H 0.548477 0.353863 0.816866 0.038 Uiso 1 1 calc R U . . .
C55 C 0.6593(3) 0.3671(2) 0.7428(2) 0.0354(8) Uani 1 1 d . . . . .
H55 H 0.671750 0.313710 0.748345 0.043 Uiso 1 1 calc R U . . .
C56 C 0.7149(3) 0.4202(3) 0.6940(3) 0.0449(11) Uani 1 1 d . . . . .
H56 H 0.765488 0.403358 0.666453 0.054 Uiso 1 1 calc R U . . .
C57 C 0.6968(2) 0.4979(3) 0.6853(3) 0.0396(10) Uani 1 1 d . . . . .
H57 H 0.735155 0.534507 0.651955 0.048 Uiso 1 1 calc R U . . .
C58 C 0.5825(2) 0.6454(2) 0.61374(17) 0.0258(7) Uani 1 1 d . . . . .
C59 C 0.5429(2) 0.7119(3) 0.5961(2) 0.0384(9) Uani 1 1 d . . . . .
H59 H 0.526904 0.746319 0.631596 0.046 Uiso 1 1 calc R U . . .
C60 C 0.5260(3) 0.7290(4) 0.5255(3) 0.0552(14) Uani 1 1 d . . . . .
H60 H 0.498049 0.774639 0.512522 0.066 Uiso 1 1 calc R U . . .
C61 C 0.5512(3) 0.6774(4) 0.4748(2) 0.0559(15) Uani 1 1 d . . . . .
H61 H 0.540063 0.688508 0.426753 0.067 Uiso 1 1 calc R U . . .
C62 C 0.5911(3) 0.6118(4) 0.4919(2) 0.0516(14) Uani 1 1 d . . . . .
H62 H 0.607948 0.578029 0.455897 0.062 Uiso 1 1 calc R U . . .
C63 C 0.6072(3) 0.5942(3) 0.5617(2) 0.0372(9) Uani 1 1 d . . . . .
H63 H 0.634629 0.548176 0.574394 0.045 Uiso 1 1 calc R U . . .
C64 C 1.03985(18) 0.72456(18) 0.81544(16) 0.0164(6) Uani 1 1 d . . . . .
C65 C 1.02080(18) 0.64825(18) 0.81474(17) 0.0185(6) Uani 1 1 d . . . . .
H65 H 0.975689 0.636977 0.798540 0.022 Uiso 1 1 calc R U . . .
C66 C 1.0686(2) 0.5889(2) 0.83801(19) 0.0235(7) Uani 1 1 d . . . . .
H66 H 1.055229 0.536763 0.838987 0.028 Uiso 1 1 calc R U . . .
C67 C 1.1359(2) 0.6057(2) 0.85987(18) 0.0233(7) Uani 1 1 d . . . . .
H67 H 1.168399 0.564801 0.875313 0.028 Uiso 1 1 calc R U . . .
C68 C 1.15574(19) 0.6813(2) 0.85928(19) 0.0233(7) Uani 1 1 d . . . . .
H68 H 1.202118 0.692383 0.873644 0.028 Uiso 1 1 calc R U . . .
C69 C 1.10754(19) 0.7411(2) 0.83757(18) 0.0209(6) Uani 1 1 d . . . . .
H69 H 1.120542 0.793063 0.837755 0.025 Uiso 1 1 calc R U . . .
C70 C 0.92785(18) 0.84543(18) 0.86905(17) 0.0175(6) Uani 1 1 d . . . . .
C71 C 0.87113(19) 0.90266(19) 0.85839(19) 0.0220(6) Uani 1 1 d . . . . .
H71 H 0.861025 0.916446 0.810074 0.026 Uiso 1 1 calc R U . . .
C72 C 0.8297(2) 0.9393(2) 0.9184(2) 0.0291(7) Uani 1 1 d . . . . .
H72 H 0.791553 0.978204 0.911600 0.035 Uiso 1 1 calc R U . . .
C73 C 0.8458(2) 0.9170(2) 0.9891(2) 0.0319(8) Uani 1 1 d . . . . .
H73 H 0.818651 0.941926 1.030309 0.038 Uiso 1 1 calc R U . . .
C74 C 0.9002(2) 0.8596(2) 1.00029(19) 0.0309(8) Uani 1 1 d . . . . .
H74 H 0.909468 0.845008 1.048906 0.037 Uiso 1 1 calc R U . . .
C75 C 0.9415(2) 0.8233(2) 0.94026(18) 0.0233(7) Uani 1 1 d . . . . .
H75 H 0.978713 0.783639 0.947756 0.028 Uiso 1 1 calc R U . . .
C76 C 1.05026(18) 0.87493(19) 0.72052(17) 0.0178(6) Uani 1 1 d . . . . .
C77 C 1.0384(2) 0.9534(2) 0.71928(19) 0.0234(7) Uani 1 1 d . . . . .
H77 H 0.993152 0.971393 0.754012 0.028 Uiso 1 1 calc R U . . .
C78 C 1.0935(2) 1.0060(2) 0.6666(2) 0.0261(7) Uani 1 1 d . . . . .
H78 H 1.085803 1.059926 0.665737 0.031 Uiso 1 1 calc R U . . .
C79 C 1.1596(2) 0.9798(2) 0.61558(18) 0.0250(7) Uani 1 1 d . . . . .
H79 H 1.196658 1.015925 0.579725 0.030 Uiso 1 1 calc R U . . .
C80 C 1.1715(2) 0.9016(2) 0.6167(2) 0.0278(7) Uani 1 1 d . . . . .
H80 H 1.216571 0.883892 0.581556 0.033 Uiso 1 1 calc R U . . .
C81 C 1.1173(2) 0.8484(2) 0.66973(19) 0.0237(7) Uani 1 1 d . . . . .
H81 H 1.125791 0.794492 0.671257 0.028 Uiso 1 1 calc R U . . .
C82 C 0.7125(2) 0.7295(2) 0.21287(19) 0.0244(7) Uani 1 1 d . . . . .
C83 C 0.7351(3) 0.8022(2) 0.1692(2) 0.0363(9) Uani 1 1 d . . . . .
H83 H 0.745046 0.808056 0.115624 0.044 Uiso 1 1 calc R U . . .
C84 C 0.7437(3) 0.8673(3) 0.2008(3) 0.0460(11) Uani 1 1 d . . . . .
H84 H 0.757422 0.916105 0.168910 0.055 Uiso 1 1 calc R U . . .
C85 C 0.7322(3) 0.8602(3) 0.2782(3) 0.0421(10) Uani 1 1 d . . . . .
H85 H 0.738832 0.903773 0.299871 0.051 Uiso 1 1 calc R U . . .
C86 C 0.7108(2) 0.7889(2) 0.3239(2) 0.0332(8) Uani 1 1 d . . . . .
H86 H 0.703389 0.783000 0.377232 0.040 Uiso 1 1 calc R U . . .
C87 C 0.7003(2) 0.7255(2) 0.2914(2) 0.0258(7) Uani 1 1 d . . . . .
H87 H 0.684114 0.677457 0.323934 0.031 Uiso 1 1 calc R U . . .
C88 C 0.6815(2) 0.5777(2) 0.24095(18) 0.0235(7) Uani 1 1 d . . . . .
C89 C 0.7315(2) 0.5179(2) 0.25751(19) 0.0272(7) Uani 1 1 d . . . . .
H89 H 0.785690 0.518765 0.227159 0.033 Uiso 1 1 calc R U . . .
C90 C 0.7046(3) 0.4556(2) 0.3181(2) 0.0350(9) Uani 1 1 d . . . . .
H90 H 0.739903 0.414620 0.327082 0.042 Uiso 1 1 calc R U . . .
C91 C 0.6266(3) 0.4546(2) 0.3641(2) 0.0352(9) Uani 1 1 d . . . . .
H91 H 0.608432 0.413517 0.405646 0.042 Uiso 1 1 calc R U . . .
C92 C 0.5746(3) 0.5139(2) 0.3496(2) 0.0346(9) Uani 1 1 d . . . . .
H92 H 0.521021 0.513504 0.381195 0.042 Uiso 1 1 calc R U . . .
C93 C 0.6013(2) 0.5738(2) 0.28870(19) 0.0273(7) Uani 1 1 d . . . . .
H93 H 0.564894 0.613313 0.278673 0.033 Uiso 1 1 calc R U . . .
C94 C 0.6458(2) 0.6605(2) 0.12099(18) 0.0264(7) Uani 1 1 d . . . . .
C95 C 0.6084(2) 0.7293(3) 0.0973(2) 0.0391(10) Uani 1 1 d . . . . .
H95 H 0.619612 0.775420 0.112756 0.047 Uiso 1 1 calc R U . . .
C96 C 0.5557(3) 0.7324(3) 0.0522(3) 0.0515(14) Uani 1 1 d . . . . .
H96 H 0.531187 0.779836 0.038266 0.062 Uiso 1 1 calc R U . . .
C97 C 0.5391(2) 0.6664(4) 0.0278(2) 0.0537(15) Uani 1 1 d . . . . .
H97 H 0.504281 0.668392 -0.004096 0.064 Uiso 1 1 calc R U . . .
C98 C 0.5737(2) 0.5978(3) 0.0503(2) 0.0431(11) Uani 1 1 d . . . . .
H98 H 0.562326 0.552206 0.033981 0.052 Uiso 1 1 calc R U . . .
C99 C 0.6253(2) 0.5941(2) 0.09679(18) 0.0293(8) Uani 1 1 d . . . . .
H99 H 0.647123 0.545743 0.112550 0.035 Uiso 1 1 calc R U . . .
C100 C 0.8024(2) 0.64128(19) 0.12042(17) 0.0211(6) Uani 1 1 d . . . . .
C101 C 0.82048(19) 0.6022(2) 0.05811(17) 0.0213(6) Uani 1 1 d . . . . .
H101 H 0.777287 0.582844 0.044027 0.026 Uiso 1 1 calc R U . . .
C102 C 0.8990(2) 0.5906(2) 0.01589(18) 0.0238(7) Uani 1 1 d . . . . .
H102 H 0.908207 0.563237 -0.025454 0.029 Uiso 1 1 calc R U . . .
C103 C 0.9638(2) 0.6188(2) 0.03410(19) 0.0233(6) Uani 1 1 d . . . . .
H103 H 1.017351 0.611577 0.005277 0.028 Uiso 1 1 calc R U . . .
C104 C 0.9485(2) 0.6577(2) 0.0953(2) 0.0276(7) Uani 1 1 d . . . . .
H104 H 0.992090 0.677545 0.108529 0.033 Uiso 1 1 calc R U . . .
C105 C 0.8701(2) 0.6680(2) 0.13726(19) 0.0259(7) Uani 1 1 d . . . . .
H105 H 0.861701 0.694237 0.179303 0.031 Uiso 1 1 calc R U . . .
B1 B 0.7099(2) 0.6533(2) 0.1730(2) 0.0221(7) Uani 1 1 d . . . . .
C106 C 0.7694(2) 1.2800(2) 0.94047(18) 0.0219(6) Uani 1 1 d . . . . .
C107 C 0.6994(2) 1.3142(2) 0.92664(19) 0.0245(7) Uani 1 1 d . . . . .
H107 H 0.663997 1.283943 0.911875 0.029 Uiso 1 1 calc R U . . .
C108 C 0.6794(2) 1.3905(2) 0.93355(19) 0.0262(7) Uani 1 1 d . . . . .
H108 H 0.631283 1.411279 0.923424 0.031 Uiso 1 1 calc R U . . .
C109 C 0.7297(2) 1.4364(2) 0.95521(18) 0.0256(7) Uani 1 1 d . . . . .
H109 H 0.716413 1.488546 0.960121 0.031 Uiso 1 1 calc R U . . .
C110 C 0.7997(2) 1.4046(2) 0.96956(18) 0.0231(7) Uani 1 1 d . . . . .
H110 H 0.834991 1.435122 0.984189 0.028 Uiso 1 1 calc R U . . .
C111 C 0.8183(2) 1.3284(2) 0.96261(18) 0.0227(6) Uani 1 1 d . . . . .
H111 H 0.866303 1.307939 0.973262 0.027 Uiso 1 1 calc R U . . .
C112 C 0.8045(2) 1.1480(2) 1.0174(2) 0.0266(7) Uani 1 1 d . . . . .
C113 C 0.8728(2) 1.1150(2) 1.0354(2) 0.0294(7) Uani 1 1 d . . . . .
H113 H 0.922177 1.119044 0.996442 0.035 Uiso 1 1 calc R U . . .
C114 C 0.8721(3) 1.0761(2) 1.1084(2) 0.0372(9) Uani 1 1 d . . . . .
H114 H 0.919850 1.053054 1.117486 0.045 Uiso 1 1 calc R U . . .
C115 C 0.8022(3) 1.0713(2) 1.1669(2) 0.0425(10) Uani 1 1 d . . . . .
H115 H 0.801126 1.044850 1.216361 0.051 Uiso 1 1 calc R U . . .
C116 C 0.7334(3) 1.1058(3) 1.1525(3) 0.0461(11) Uani 1 1 d . . . . .
H116 H 0.684930 1.103695 1.192353 0.055 Uiso 1 1 calc R U . . .
C117 C 0.7356(3) 1.1435(3) 1.0794(2) 0.0368(9) Uani 1 1 d . . . . .
H117 H 0.687933 1.167445 1.071142 0.044 Uiso 1 1 calc R U . . .
C118 C 0.7312(2) 1.1463(2) 0.9054(2) 0.0271(7) Uani 1 1 d . . . . .
C119 C 0.7233(2) 1.1696(2) 0.8316(2) 0.0338(8) Uani 1 1 d . . . . .
H119 H 0.757383 1.210038 0.798914 0.041 Uiso 1 1 calc R U . . .
C120 C 0.6680(3) 1.1366(3) 0.8039(3) 0.0421(10) Uani 1 1 d . . . . .
H120 H 0.665408 1.154019 0.753220 0.050 Uiso 1 1 calc R U . . .
C121 C 0.6169(3) 1.0783(3) 0.8506(3) 0.0484(12) Uani 1 1 d . . . . .
H121 H 0.578389 1.055699 0.832547 0.058 Uiso 1 1 calc R U . . .
C122 C 0.6224(3) 1.0535(3) 0.9229(3) 0.0458(11) Uani 1 1 d . . . . .
H122 H 0.587549 1.013426 0.955101 0.055 Uiso 1 1 calc R U . . .
C123 C 0.6790(2) 1.0865(2) 0.9505(3) 0.0346(8) Uani 1 1 d . . . . .
H123 H 0.681897 1.067795 1.000892 0.041 Uiso 1 1 calc R U . . .
C124 C 0.8851(2) 1.1930(2) 0.86567(19) 0.0242(7) Uani 1 1 d . . . . .
C125 C 0.9336(2) 1.1280(2) 0.8578(2) 0.0303(8) Uani 1 1 d . . . . .
H125 H 0.914457 1.080328 0.889982 0.036 Uiso 1 1 calc R U . . .
C126 C 1.0091(2) 1.1299(2) 0.8047(2) 0.0358(9) Uani 1 1 d . . . . .
H126 H 1.041411 1.085046 0.803374 0.043 Uiso 1 1 calc R U . . .
C127 C 1.0369(2) 1.1978(3) 0.7537(2) 0.0358(9) Uani 1 1 d . . . . .
H127 H 1.088063 1.199814 0.717451 0.043 Uiso 1 1 calc R U . . .
C128 C 0.9884(2) 1.2619(2) 0.7571(2) 0.0313(8) Uani 1 1 d . . . . .
H128 H 1.005564 1.308065 0.721551 0.038 Uiso 1 1 calc R U . . .
C129 C 0.9140(2) 1.2597(2) 0.8124(2) 0.0284(7) Uani 1 1 d . . . . .
H129 H 0.882219 1.304944 0.813768 0.034 Uiso 1 1 calc R U . . .
B2 B 0.7982(2) 1.1910(2) 0.9326(2) 0.0237(7) Uani 1 1 d . . . . .

loop_
_atom_site_aniso_label
_atom_site_aniso_U_11
_atom_site_aniso_U_22
_atom_site_aniso_U_33
_atom_site_aniso_U_23
_atom_site_aniso_U_13
_atom_site_aniso_U_12
Os1 0.01219(7) 0.01222(8) 0.01014(7) -0.00054(4) -0.00132(5) 0.00073(5)
Cl1 0.0198(3) 0.0168(3) 0.0129(3) 0.0015(2) 0.0002(2) -0.0004(3)
P1 0.0150(3) 0.0142(4) 0.0132(3) -0.0026(3) -0.0012(3) 0.0020(3)
P2 0.0130(3) 0.0131(4) 0.0140(3) -0.0006(3) -0.0019(3) 0.0023(3)
P3 0.0132(3) 0.0138(4) 0.0134(3) -0.0005(2) -0.0039(3) -0.0005(3)
P4 0.0131(3) 0.0194(4) 0.0136(3) -0.0029(3) -0.0013(3) -0.0040(3)
N1 0.0145(12) 0.0131(12) 0.0124(11) -0.0009(9) -0.0016(9) -0.0012(9)
C1 0.0137(13) 0.0119(14) 0.0172(13) -0.0020(10) 0.0001(11) 0.0049(10)
C2 0.0122(13) 0.0148(14) 0.0148(13) -0.0027(10) -0.0046(10) 0.0032(10)
C3 0.0149(13) 0.0136(14) 0.0142(13) -0.0008(10) -0.0053(11) 0.0030(11)
C4 0.0199(15) 0.0201(16) 0.0147(13) -0.0018(11) -0.0046(11) 0.0002(12)
C5 0.0217(15) 0.0199(16) 0.0133(13) 0.0018(11) -0.0006(11) -0.0004(12)
C6 0.0142(13) 0.0170(15) 0.0194(14) -0.0002(11) -0.0004(11) -0.0016(11)
C7 0.0129(13) 0.0141(14) 0.0152(13) -0.0019(10) -0.0008(10) -0.0003(11)
C8 0.0125(13) 0.0170(15) 0.0178(13) -0.0016(11) -0.0035(11) -0.0023(11)
C9 0.0201(15) 0.0137(15) 0.0202(14) -0.0045(11) -0.0066(12) 0.0064(11)
C10 0.0156(14) 0.0161(15) 0.0226(15) -0.0010(11) -0.0049(11) -0.0005(11)
C11 0.0241(16) 0.0211(17) 0.0288(17) -0.0060(13) -0.0004(13) -0.0025(13)
C12 0.0204(16) 0.0245(18) 0.0353(18) -0.0049(14) 0.0026(14) -0.0050(13)
C13 0.0264(17) 0.0179(17) 0.0410(19) -0.0046(14) -0.0111(15) -0.0013(13)
C14 0.0359(19) 0.0189(17) 0.0306(17) -0.0067(13) -0.0110(15) 0.0005(14)
C15 0.0293(17) 0.0164(16) 0.0218(15) -0.0005(12) -0.0057(13) -0.0009(13)
C16 0.0135(13) 0.0204(16) 0.0164(13) 0.0018(11) -0.0010(11) 0.0043(11)
C17 0.0186(15) 0.0303(19) 0.0234(15) -0.0009(13) -0.0075(12) -0.0008(13)
C18 0.0271(18) 0.041(2) 0.0271(17) -0.0025(15) -0.0120(14) 0.0012(16)
C19 0.0244(17) 0.045(2) 0.0301(18) 0.0060(16) -0.0124(14) 0.0063(16)
C20 0.0250(17) 0.0285(19) 0.0295(17) 0.0057(14) -0.0059(14) 0.0083(14)
C21 0.0187(15) 0.0263(18) 0.0240(15) -0.0008(13) -0.0033(12) 0.0039(13)
C22 0.0162(14) 0.0154(15) 0.0179(14) -0.0024(11) -0.0010(11) 0.0006(11)
C23 0.0197(15) 0.0242(17) 0.0205(15) -0.0025(12) -0.0016(12) -0.0011(12)
C24 0.0188(15) 0.0245(18) 0.0301(17) -0.0060(13) 0.0006(13) 0.0000(13)
C25 0.0284(17) 0.0219(17) 0.0226(16) -0.0089(12) 0.0061(13) -0.0028(13)
C26 0.0337(18) 0.0189(17) 0.0195(15) -0.0056(12) -0.0024(13) -0.0013(13)
C27 0.0214(15) 0.0151(15) 0.0193(14) -0.0034(11) -0.0001(12) 0.0014(12)
C28 0.0193(15) 0.0162(16) 0.0223(15) -0.0009(11) -0.0022(12) 0.0056(12)
C29 0.0252(18) 0.028(2) 0.0382(19) -0.0168(15) -0.0004(15) 0.0016(14)
C30 0.0162(16) 0.036(2) 0.053(2) -0.0189(18) 0.0049(16) -0.0040(15)
C31 0.0207(17) 0.0241(19) 0.041(2) 0.0001(15) 0.0063(15) 0.0020(14)
C32 0.0257(18) 0.046(2) 0.0206(16) 0.0035(15) 0.0020(14) 0.0024(16)
C33 0.0210(16) 0.037(2) 0.0201(15) -0.0003(13) -0.0013(13) 0.0017(14)
C34 0.0242(16) 0.0149(15) 0.0160(13) -0.0044(11) -0.0042(12) 0.0053(12)
C35 0.0332(18) 0.0138(16) 0.0220(15) -0.0003(12) -0.0031(13) 0.0047(13)
C36 0.044(2) 0.0175(17) 0.0223(16) 0.0008(13) -0.0007(14) 0.0041(15)
C37 0.053(2) 0.0194(18) 0.0263(17) -0.0009(13) -0.0158(16) 0.0068(16)
C38 0.037(2) 0.026(2) 0.0367(19) -0.0047(15) -0.0167(16) 0.0093(15)
C39 0.0284(17) 0.0221(17) 0.0243(16) -0.0018(13) -0.0065(13) 0.0060(13)
C40 0.0187(14) 0.0208(16) 0.0151(13) -0.0050(11) 0.0008(11) -0.0022(12)
C41 0.0335(18) 0.0217(17) 0.0235(16) -0.0059(12) -0.0114(14) 0.0012(14)
C42 0.0354(19) 0.038(2) 0.0264(17) -0.0079(15) -0.0139(15) -0.0006(16)
C43 0.0301(18) 0.035(2) 0.0288(17) -0.0171(15) -0.0051(14) -0.0030(15)
C44 0.0353(19) 0.0205(18) 0.0311(17) -0.0114(14) -0.0044(15) -0.0006(14)
C45 0.0293(17) 0.0204(17) 0.0218(15) -0.0059(12) -0.0029(13) -0.0018(13)
C46 0.0123(13) 0.0193(15) 0.0146(13) -0.0017(11) -0.0020(10) 0.0006(11)
C47 0.0149(14) 0.0174(15) 0.0220(14) -0.0042(11) -0.0045(11) 0.0002(11)
C48 0.0191(15) 0.0226(17) 0.0217(15) -0.0058(12) -0.0062(12) -0.0011(12)
C49 0.0166(15) 0.0273(18) 0.0195(14) -0.0029(12) -0.0029(12) 0.0011(12)
C50 0.0137(14) 0.0333(19) 0.0293(17) -0.0080(14) -0.0042(12) -0.0061(13)
C51 0.0177(15) 0.0261(18) 0.0251(16) -0.0108(13) -0.0054(12) -0.0007(12)
C52 0.0202(15) 0.0219(17) 0.0224(15) -0.0059(12) -0.0048(12) -0.0028(12)
C53 0.0246(16) 0.0273(18) 0.0186(14) -0.0035(12) -0.0015(12) -0.0063(13)
C54 0.039(2) 0.0262(19) 0.0257(17) 0.0001(13) -0.0060(15) -0.0056(15)
C55 0.039(2) 0.0225(19) 0.044(2) -0.0033(15) -0.0107(17) 0.0006(16)
C56 0.034(2) 0.024(2) 0.069(3) -0.0122(19) 0.001(2) 0.0037(16)
C57 0.0255(19) 0.030(2) 0.054(2) -0.0100(18) 0.0071(17) -0.0068(16)
C58 0.0191(15) 0.042(2) 0.0136(14) -0.0004(13) -0.0019(12) -0.0121(14)
C59 0.031(2) 0.054(3) 0.0252(18) 0.0089(17) -0.0096(15) -0.0061(18)
C60 0.032(2) 0.088(4) 0.037(2) 0.022(2) -0.0126(18) -0.011(2)
C61 0.040(2) 0.105(5) 0.0183(18) 0.004(2) -0.0068(17) -0.031(3)
C62 0.047(3) 0.087(4) 0.0218(19) -0.014(2) -0.0055(18) -0.026(3)
C63 0.038(2) 0.051(3) 0.0215(17) -0.0090(16) -0.0020(15) -0.0179(18)
C64 0.0143(13) 0.0176(15) 0.0164(13) -0.0018(11) -0.0035(11) 0.0009(11)
C65 0.0174(14) 0.0175(15) 0.0202(14) -0.0025(11) -0.0051(11) 0.0009(11)
C66 0.0255(16) 0.0172(16) 0.0275(16) -0.0031(12) -0.0077(13) 0.0032(13)
C67 0.0216(16) 0.0253(18) 0.0226(15) -0.0006(12) -0.0084(12) 0.0080(13)
C68 0.0181(15) 0.0279(18) 0.0253(16) -0.0038(13) -0.0093(12) 0.0031(13)
C69 0.0196(15) 0.0217(17) 0.0226(15) -0.0027(12) -0.0083(12) -0.0004(12)
C70 0.0180(14) 0.0166(15) 0.0155(13) -0.0021(11) -0.0003(11) -0.0041(11)
C71 0.0196(15) 0.0193(16) 0.0243(15) -0.0039(12) -0.0013(12) -0.0007(12)
C72 0.0304(18) 0.0183(17) 0.0324(18) -0.0039(13) 0.0011(14) 0.0006(14)
C73 0.040(2) 0.0237(19) 0.0254(17) -0.0089(14) 0.0060(15) -0.0036(15)
C74 0.040(2) 0.033(2) 0.0183(15) -0.0050(13) -0.0037(14) -0.0078(16)
C75 0.0244(16) 0.0241(17) 0.0197(15) -0.0016(12) -0.0040(12) -0.0034(13)
C76 0.0153(14) 0.0195(16) 0.0170(13) 0.0014(11) -0.0041(11) -0.0053(11)
C77 0.0199(15) 0.0229(17) 0.0239(15) -0.0006(12) -0.0025(12) 0.0009(13)
C78 0.0279(17) 0.0177(17) 0.0279(17) 0.0039(13) -0.0049(14) 0.0007(13)
C79 0.0250(16) 0.0238(18) 0.0209(15) 0.0048(12) -0.0022(13) -0.0057(13)
C80 0.0257(17) 0.0278(19) 0.0237(16) -0.0026(13) 0.0028(13) -0.0020(14)
C81 0.0228(16) 0.0210(17) 0.0243(16) -0.0036(12) -0.0014(13) -0.0035(13)
C82 0.0190(15) 0.0251(18) 0.0257(16) -0.0058(13) 0.0005(12) -0.0016(13)
C83 0.040(2) 0.032(2) 0.0293(18) -0.0052(15) 0.0037(16) -0.0114(17)
C84 0.060(3) 0.026(2) 0.041(2) -0.0035(17) 0.005(2) -0.0141(19)
C85 0.045(2) 0.030(2) 0.047(2) -0.0194(18) 0.0034(19) -0.0092(18)
C86 0.0339(19) 0.037(2) 0.0306(18) -0.0133(16) -0.0062(15) -0.0037(16)
C87 0.0265(17) 0.0228(18) 0.0270(17) -0.0053(13) -0.0049(13) 0.0002(13)
C88 0.0292(17) 0.0259(18) 0.0177(14) -0.0077(12) -0.0064(13) -0.0091(14)
C89 0.0359(19) 0.0235(18) 0.0235(16) -0.0032(13) -0.0105(14) -0.0044(14)
C90 0.061(3) 0.0205(18) 0.0300(18) -0.0006(14) -0.0246(18) -0.0077(17)
C91 0.058(3) 0.027(2) 0.0206(16) 0.0013(13) -0.0120(16) -0.0196(18)
C92 0.044(2) 0.039(2) 0.0187(16) -0.0063(14) -0.0019(15) -0.0225(18)
C93 0.0329(18) 0.0287(19) 0.0194(15) -0.0054(13) -0.0037(13) -0.0108(15)
C94 0.0172(15) 0.038(2) 0.0179(15) 0.0038(13) 0.0008(12) -0.0057(14)
C95 0.031(2) 0.047(3) 0.0304(19) 0.0140(17) -0.0045(15) -0.0073(17)
C96 0.026(2) 0.075(4) 0.038(2) 0.027(2) -0.0063(17) -0.002(2)
C97 0.0238(19) 0.108(5) 0.0211(18) 0.017(2) -0.0081(15) -0.017(2)
C98 0.0229(18) 0.085(4) 0.0188(16) -0.0038(18) -0.0019(14) -0.021(2)
C99 0.0207(16) 0.049(2) 0.0153(14) 0.0002(14) -0.0019(12) -0.0079(15)
C100 0.0229(16) 0.0220(17) 0.0165(14) 0.0009(12) -0.0044(12) -0.0048(12)
C101 0.0196(15) 0.0248(17) 0.0189(14) -0.0013(12) -0.0048(12) -0.0065(12)
C102 0.0292(17) 0.0220(17) 0.0185(14) -0.0023(12) -0.0042(13) -0.0012(13)
C103 0.0185(15) 0.0240(17) 0.0244(15) -0.0003(12) -0.0038(12) 0.0025(12)
C104 0.0245(17) 0.0311(19) 0.0298(17) -0.0020(14) -0.0131(14) -0.0054(14)
C105 0.0267(17) 0.0308(19) 0.0222(15) -0.0076(13) -0.0077(13) -0.0041(14)
B1 0.0206(17) 0.0239(19) 0.0196(16) -0.0021(13) -0.0025(13) -0.0048(14)
C106 0.0216(15) 0.0219(17) 0.0220(15) -0.0053(12) -0.0042(12) -0.0029(13)
C107 0.0228(16) 0.0281(19) 0.0251(16) -0.0077(13) -0.0087(13) 0.0002(13)
C108 0.0274(17) 0.0280(19) 0.0245(16) -0.0047(13) -0.0097(13) 0.0041(14)
C109 0.0345(18) 0.0197(17) 0.0205(15) -0.0024(12) -0.0047(13) 0.0013(14)
C110 0.0270(16) 0.0226(17) 0.0190(14) -0.0038(12) -0.0042(12) -0.0061(13)
C111 0.0191(15) 0.0257(18) 0.0233(15) -0.0053(12) -0.0050(12) -0.0015(13)
C112 0.0302(18) 0.0182(17) 0.0329(18) -0.0083(13) -0.0085(14) -0.0008(13)
C113 0.0345(19) 0.0234(18) 0.0341(18) -0.0077(14) -0.0139(15) -0.0022(14)
C114 0.050(2) 0.027(2) 0.043(2) -0.0045(16) -0.0273(19) -0.0074(17)
C115 0.067(3) 0.025(2) 0.037(2) 0.0048(16) -0.022(2) -0.0152(19)
C116 0.055(3) 0.042(3) 0.035(2) -0.0019(18) -0.0019(19) -0.013(2)
C117 0.036(2) 0.034(2) 0.036(2) -0.0034(16) -0.0036(16) -0.0030(17)
C118 0.0223(16) 0.0209(18) 0.042(2) -0.0129(14) -0.0119(14) 0.0054(13)
C119 0.034(2) 0.029(2) 0.045(2) -0.0147(16) -0.0170(17) 0.0008(15)
C120 0.043(2) 0.037(2) 0.060(3) -0.023(2) -0.029(2) 0.0095(18)
C121 0.041(2) 0.032(2) 0.090(4) -0.026(2) -0.040(2) 0.0062(18)
C122 0.033(2) 0.031(2) 0.075(3) -0.011(2) -0.015(2) -0.0093(17)
C123 0.0297(19) 0.0234(19) 0.054(2) -0.0098(16) -0.0157(17) 0.0014(15)
C124 0.0236(16) 0.0268(18) 0.0263(16) -0.0107(13) -0.0098(13) -0.0005(13)
C125 0.0325(19) 0.029(2) 0.0322(18) -0.0095(14) -0.0103(15) -0.0025(15)
C126 0.035(2) 0.035(2) 0.041(2) -0.0188(17) -0.0091(17) 0.0080(16)
C127 0.0290(19) 0.043(2) 0.0352(19) -0.0189(17) -0.0012(15) -0.0021(16)
C128 0.0348(19) 0.034(2) 0.0242(16) -0.0077(14) -0.0050(14) -0.0060(16)
C129 0.0310(18) 0.0292(19) 0.0268(17) -0.0087(14) -0.0086(14) 0.0005(14)
B2 0.0206(17) 0.0213(19) 0.0302(19) -0.0075(14) -0.0068(15) 0.0002(14)

loop_
_atom_type_symbol
_atom_type_description
_atom_type_scat_dispersion_real
_atom_type_scat_dispersion_imag
_atom_type_scat_source
C C 0.0181 0.0091 'International Tables Vol C Tables 4.2.6.8 and 6.1.1.4'
H H 0.0000 0.0000 'International Tables Vol C Tables 4.2.6.8 and 6.1.1.4'
B B 0.0090 0.0039 'International Tables Vol C Tables 4.2.6.8 and 6.1.1.4'
Cl Cl 0.3639 0.7018 'International Tables Vol C Tables 4.2.6.8 and 6.1.1.4'
N N 0.0311 0.0180 'International Tables Vol C Tables 4.2.6.8 and 6.1.1.4'
Os Os -4.9801 6.2216 'International Tables Vol C Tables 4.2.6.8 and 6.1.1.4'
P P 0.2955 0.4335 'International Tables Vol C Tables 4.2.6.8 and 6.1.1.4'

loop_
_geom_angle_atom_site_label_1
_geom_angle_atom_site_label_2
_geom_angle_atom_site_label_3
_geom_angle
_geom_angle_site_symmetry_1
_geom_angle_site_symmetry_3
_geom_angle_publ_flag
Cl1 Os1 P1 84.55(3) . . ?
Cl1 Os1 P2 87.00(2) . . ?
P2 Os1 P1 171.53(2) . . ?
N1 Os1 Cl1 176.96(7) . . ?
N1 Os1 P1 94.81(7) . . ?
N1 Os1 P2 93.61(7) . . ?
C1 Os1 Cl1 102.91(8) . . ?
C1 Os1 P1 89.60(8) . . ?
C1 Os1 P2 91.85(8) . . ?
C1 Os1 N1 74.10(11) . . ?
C9 Os1 Cl1 109.20(9) . . ?
C9 Os1 P1 93.35(9) . . ?
C9 Os1 P2 89.85(9) . . ?
C9 Os1 N1 73.79(11) . . ?
C9 Os1 C1 147.89(12) . . ?
C28 P1 Os1 114.44(11) . . ?
C28 P1 C34 104.07(15) . . ?
C28 P1 C40 103.64(14) . . ?
C34 P1 Os1 117.14(10) . . ?
C40 P1 Os1 113.94(11) . . ?
C40 P1 C34 101.91(15) . . ?
C10 P2 Os1 113.30(11) . . ?
C10 P2 C16 103.23(15) . . ?
C10 P2 C22 104.79(14) . . ?
C16 P2 Os1 115.72(11) . . ?
C22 P2 Os1 115.90(10) . . ?
C22 P2 C16 102.33(14) . . ?
C2 P3 C64 112.55(14) . . ?
C2 P3 C70 108.53(14) . . ?
C2 P3 C76 108.52(14) . . ?
C64 P3 C70 110.12(14) . . ?
C64 P3 C76 107.01(15) . . ?
C70 P3 C76 110.08(15) . . ?
C8 P4 C46 112.79(14) . . ?
C8 P4 C52 109.67(15) . . ?
C8 P4 C58 106.98(14) . . ?
C46 P4 C52 110.91(15) . . ?
C46 P4 C58 107.52(15) . . ?
C58 P4 C52 108.80(17) . . ?
C3 N1 Os1 120.36(19) . . ?
C3 N1 C7 120.5(2) . . ?
C7 N1 Os1 119.15(19) . . ?
Os1 C1 H1 119.3 . . ?
C2 C1 Os1 121.4(2) . . ?
C2 C1 H1 119.3 . . ?
C1 C2 P3 123.4(2) . . ?
C1 C2 C3 113.3(3) . . ?
C3 C2 P3 123.1(2) . . ?
N1 C3 C2 110.8(2) . . ?
N1 C3 C4 120.5(3) . . ?
C4 C3 C2 128.6(3) . . ?
C3 C4 H4 120.5 . . ?
C3 C4 C5 119.1(3) . . ?
C5 C4 H4 120.5 . . ?
C4 C5 H5 119.9 . . ?
C6 C5 C4 120.3(3) . . ?
C6 C5 H5 119.9 . . ?
C5 C6 H6 120.4 . . ?
C5 C6 C7 119.2(3) . . ?
C7 C6 H6 120.4 . . ?
N1 C7 C6 120.5(3) . . ?
N1 C7 C8 110.1(2) . . ?
C6 C7 C8 129.4(3) . . ?
C7 C8 P4 126.9(2) . . ?
C9 C8 P4 121.8(2) . . ?
C9 C8 C7 110.5(3) . . ?
C8 C9 Os1 126.3(2) . . ?
C11 C10 P2 117.5(2) . . ?
C11 C10 C15 118.6(3) . . ?
C15 C10 P2 123.9(2) . . ?
C10 C11 H11 119.8 . . ?
C12 C11 C10 120.4(3) . . ?
C12 C11 H11 119.8 . . ?
C11 C12 H12 119.6 . . ?
C11 C12 C13 120.9(3) . . ?
C13 C12 H12 119.5 . . ?
C12 C13 H13 120.5 . . ?
C14 C13 C12 119.0(3) . . ?
C14 C13 H13 120.5 . . ?
C13 C14 H14 119.6 . . ?
C13 C14 C15 120.9(3) . . ?
C15 C14 H14 119.6 . . ?
C10 C15 H15 120.0 . . ?
C14 C15 C10 120.0(3) . . ?
C14 C15 H15 120.0 . . ?
C17 C16 P2 121.1(3) . . ?
C17 C16 C21 119.6(3) . . ?
C21 C16 P2 119.1(3) . . ?
C16 C17 H17 119.9 . . ?
C16 C17 C18 120.2(3) . . ?
C18 C17 H17 119.9 . . ?
C17 C18 H18 120.2 . . ?
C17 C18 C19 119.6(4) . . ?
C19 C18 H18 120.2 . . ?
C18 C19 H19 120.2 . . ?
C20 C19 C18 119.7(3) . . ?
C20 C19 H19 120.2 . . ?
C19 C20 H20 119.4 . . ?
C19 C20 C21 121.3(4) . . ?
C21 C20 H20 119.4 . . ?
C16 C21 H21 120.2 . . ?
C20 C21 C16 119.6(3) . . ?
C20 C21 H21 120.2 . . ?
C23 C22 P2 122.1(2) . . ?
C27 C22 P2 119.3(2) . . ?
C27 C22 C23 118.6(3) . . ?
C22 C23 H23 119.8 . . ?
C24 C23 C22 120.4(3) . . ?
C24 C23 H23 119.8 . . ?
C23 C24 H24 120.0 . . ?
C25 C24 C23 120.0(3) . . ?
C25 C24 H24 120.0 . . ?
C24 C25 H25 120.0 . . ?
C26 C25 C24 120.0(3) . . ?
C26 C25 H25 120.0 . . ?
C25 C26 H26 120.0 . . ?
C25 C26 C27 120.0(3) . . ?
C27 C26 H26 120.0 . . ?
C22 C27 H27 119.5 . . ?
C26 C27 C22 121.0(3) . . ?
C26 C27 H27 119.5 . . ?
C29 C28 P1 119.3(3) . . ?
C29 C28 C33 118.6(3) . . ?
C33 C28 P1 122.0(3) . . ?
C28 C29 H29 119.5 . . ?
C28 C29 C30 120.9(3) . . ?
C30 C29 H29 119.5 . . ?
C29 C30 H30 120.0 . . ?
C31 C30 C29 120.1(4) . . ?
C31 C30 H30 120.0 . . ?
C30 C31 H31 120.5 . . ?
C32 C31 C30 119.0(3) . . ?
C32 C31 H31 120.5 . . ?
C31 C32 H32 119.6 . . ?
C31 C32 C33 120.9(4) . . ?
C33 C32 H32 119.6 . . ?
C28 C33 C32 120.4(4) . . ?
C28 C33 H33 119.8 . . ?
C32 C33 H33 119.8 . . ?
C35 C34 P1 118.4(3) . . ?
C35 C34 C39 118.4(3) . . ?
C39 C34 P1 122.9(2) . . ?
C34 C35 H35 119.4 . . ?
C34 C35 C36 121.3(3) . . ?
C36 C35 H35 119.4 . . ?
C35 C36 H36 120.0 . . ?
C37 C36 C35 120.0(3) . . ?
C37 C36 H36 120.0 . . ?
C36 C37 H37 120.2 . . ?
C38 C37 C36 119.6(3) . . ?
C38 C37 H37 120.2 . . ?
C37 C38 H38 119.8 . . ?
C37 C38 C39 120.4(4) . . ?
C39 C38 H38 119.8 . . ?
C34 C39 H39 119.8 . . ?
C38 C39 C34 120.3(3) . . ?
C38 C39 H39 119.8 . . ?
C41 C40 P1 119.3(3) . . ?
C45 C40 P1 121.2(3) . . ?
C45 C40 C41 119.5(3) . . ?
C40 C41 H41 120.3 . . ?
C42 C41 C40 119.4(3) . . ?
C42 C41 H41 120.3 . . ?
C41 C42 H42 119.5 . . ?
C43 C42 C41 121.0(4) . . ?
C43 C42 H42 119.5 . . ?
C42 C43 H43 120.1 . . ?
C42 C43 C44 119.9(3) . . ?
C44 C43 H43 120.1 . . ?
C43 C44 H44 120.0 . . ?
C43 C44 C45 120.0(3) . . ?
C45 C44 H44 120.0 . . ?
C40 C45 C44 120.2(3) . . ?
C40 C45 H45 119.9 . . ?
C44 C45 H45 119.9 . . ?
C47 C46 P4 121.2(2) . . ?
C47 C46 C51 120.2(3) . . ?
C51 C46 P4 118.6(2) . . ?
C46 C47 H47 120.4 . . ?
C48 C47 C46 119.2(3) . . ?
C48 C47 H47 120.4 . . ?
C47 C48 H48 119.7 . . ?
C49 C48 C47 120.6(3) . . ?
C49 C48 H48 119.7 . . ?
C48 C49 H49 120.0 . . ?
C50 C49 C48 120.0(3) . . ?
C50 C49 H49 120.0 . . ?
C49 C50 H50 120.0 . . ?
C49 C50 C51 120.1(3) . . ?
C51 C50 H50 120.0 . . ?
C46 C51 H51 120.1 . . ?
C50 C51 C46 119.8(3) . . ?
C50 C51 H51 120.1 . . ?
C53 C52 P4 122.5(3) . . ?
C57 C52 P4 117.7(3) . . ?
C57 C52 C53 119.7(3) . . ?
C52 C53 H53 120.4 . . ?
C54 C53 C52 119.3(3) . . ?
C54 C53 H53 120.4 . . ?
C53 C54 H54 119.8 . . ?
C55 C54 C53 120.4(3) . . ?
C55 C54 H54 119.8 . . ?
C54 C55 H55 119.7 . . ?
C54 C55 C56 120.5(4) . . ?
C56 C55 H55 119.7 . . ?
C55 C56 H56 120.0 . . ?
C55 C56 C57 119.9(4) . . ?
C57 C56 H56 120.0 . . ?
C52 C57 H57 119.9 . . ?
C56 C57 C52 120.1(4) . . ?
C56 C57 H57 119.9 . . ?
C59 C58 P4 118.4(3) . . ?
C59 C58 C63 120.9(4) . . ?
C63 C58 P4 120.6(3) . . ?
C58 C59 H59 120.2 . . ?
C58 C59 C60 119.7(5) . . ?
C60 C59 H59 120.2 . . ?
C59 C60 H60 120.8 . . ?
C61 C60 C59 118.3(5) . . ?
C61 C60 H60 120.8 . . ?
C60 C61 H61 119.0 . . ?
C62 C61 C60 122.1(4) . . ?
C62 C61 H61 119.0 . . ?
C61 C62 H62 120.1 . . ?
C61 C62 C63 119.9(5) . . ?
C63 C62 H62 120.1 . . ?
C58 C63 H63 120.4 . . ?
C62 C63 C58 119.1(5) . . ?
C62 C63 H63 120.4 . . ?
C65 C64 P3 122.4(2) . . ?
C65 C64 C69 120.2(3) . . ?
C69 C64 P3 117.4(2) . . ?
C64 C65 H65 120.3 . . ?
C66 C65 C64 119.3(3) . . ?
C66 C65 H65 120.3 . . ?
C65 C66 H66 119.9 . . ?
C65 C66 C67 120.3(3) . . ?
C67 C66 H66 119.9 . . ?
C66 C67 H67 119.7 . . ?
C68 C67 C66 120.5(3) . . ?
C68 C67 H67 119.7 . . ?
C67 C68 H68 120.1 . . ?
C67 C68 C69 119.8(3) . . ?
C69 C68 H68 120.1 . . ?
C64 C69 H69 120.0 . . ?
C68 C69 C64 119.9(3) . . ?
C68 C69 H69 120.0 . . ?
C71 C70 P3 117.1(2) . . ?
C75 C70 P3 122.6(3) . . ?
C75 C70 C71 120.3(3) . . ?
C70 C71 H71 119.8 . . ?
C72 C71 C70 120.3(3) . . ?
C72 C71 H71 119.8 . . ?
C71 C72 H72 120.9 . . ?
C71 C72 C73 118.2(4) . . ?
C73 C72 H72 120.9 . . ?
C72 C73 H73 119.2 . . ?
C74 C73 C72 121.7(3) . . ?
C74 C73 H73 119.2 . . ?
C73 C74 H74 120.0 . . ?
C73 C74 C75 119.9(3) . . ?
C75 C74 H74 120.0 . . ?
C70 C75 H75 120.2 . . ?
C74 C75 C70 119.6(3) . . ?
C74 C75 H75 120.2 . . ?
C77 C76 P3 121.4(2) . . ?
C77 C76 C81 120.3(3) . . ?
C81 C76 P3 118.3(3) . . ?
C76 C77 H77 120.2 . . ?
C76 C77 C78 119.6(3) . . ?
C78 C77 H77 120.2 . . ?
C77 C78 H78 119.9 . . ?
C79 C78 C77 120.3(3) . . ?
C79 C78 H78 119.9 . . ?
C78 C79 H79 119.9 . . ?
C80 C79 C78 120.3(3) . . ?
C80 C79 H79 119.9 . . ?
C79 C80 H80 120.0 . . ?
C79 C80 C81 120.0(3) . . ?
C81 C80 H80 120.0 . . ?
C76 C81 H81 120.2 . . ?
C80 C81 C76 119.6(3) . . ?
C80 C81 H81 120.2 . . ?
C83 C82 C87 114.8(3) . . ?
C83 C82 B1 121.4(3) . . ?
C87 C82 B1 123.5(3) . . ?
C82 C83 H83 118.5 . . ?
C82 C83 C84 123.1(4) . . ?
C84 C83 H83 118.5 . . ?
C83 C84 H84 120.1 . . ?
C85 C84 C83 119.9(4) . . ?
C85 C84 H84 120.1 . . ?
C84 C85 H85 120.4 . . ?
C84 C85 C86 119.2(4) . . ?
C86 C85 H85 120.4 . . ?
C85 C86 H86 120.1 . . ?
C85 C86 C87 119.8(4) . . ?
C87 C86 H86 120.1 . . ?
C82 C87 H87 118.4 . . ?
C86 C87 C82 123.2(3) . . ?
C86 C87 H87 118.4 . . ?
C89 C88 C93 116.4(3) . . ?
C89 C88 B1 124.5(3) . . ?
C93 C88 B1 119.0(3) . . ?
C88 C89 H89 118.9 . . ?
C88 C89 C90 122.2(4) . . ?
C90 C89 H89 118.9 . . ?
C89 C90 H90 120.2 . . ?
C91 C90 C89 119.6(4) . . ?
C91 C90 H90 120.2 . . ?
C90 C91 H91 120.1 . . ?
C90 C91 C92 119.9(3) . . ?
C92 C91 H91 120.1 . . ?
C91 C92 H92 120.1 . . ?
C93 C92 C91 119.8(4) . . ?
C93 C92 H92 120.1 . . ?
C88 C93 H93 119.0 . . ?
C92 C93 C88 122.0(4) . . ?
C92 C93 H93 119.0 . . ?
C95 C94 C99 115.3(3) . . ?
C95 C94 B1 125.1(3) . . ?
C99 C94 B1 119.6(3) . . ?
C94 C95 H95 118.6 . . ?
C96 C95 C94 122.8(5) . . ?
C96 C95 H95 118.6 . . ?
C95 C96 H96 120.0 . . ?
C97 C96 C95 120.1(5) . . ?
C97 C96 H96 120.0 . . ?
C96 C97 H97 120.5 . . ?
C98 C97 C96 119.0(4) . . ?
C98 C97 H97 120.5 . . ?
C97 C98 H98 119.5 . . ?
C97 C98 C99 121.0(5) . . ?
C99 C98 H98 119.5 . . ?
C94 C99 H99 119.1 . . ?
C98 C99 C94 121.7(4) . . ?
C98 C99 H99 119.1 . . ?
C101 C100 C105 114.6(3) . . ?
C101 C100 B1 123.9(3) . . ?
C105 C100 B1 121.5(3) . . ?
C100 C101 H101 118.5 . . ?
C102 C101 C100 123.0(3) . . ?
C102 C101 H101 118.5 . . ?
C101 C102 H102 119.9 . . ?
C103 C102 C101 120.2(3) . . ?
C103 C102 H102 119.9 . . ?
C102 C103 H103 120.7 . . ?
C104 C103 C102 118.6(3) . . ?
C104 C103 H103 120.7 . . ?
C103 C104 H104 119.8 . . ?
C103 C104 C105 120.4(3) . . ?
C105 C104 H104 119.8 . . ?
C100 C105 H105 118.5 . . ?
C104 C105 C100 123.1(3) . . ?
C104 C105 H105 118.5 . . ?
C82 B1 C88 108.4(3) . . ?
C82 B1 C94 113.9(3) . . ?
C82 B1 C100 107.0(3) . . ?
C88 B1 C94 106.9(3) . . ?
C88 B1 C100 110.1(3) . . ?
C94 B1 C100 110.5(3) . . ?
C107 C106 C111 115.0(3) . . ?
C107 C106 B2 126.1(3) . . ?
C111 C106 B2 118.9(3) . . ?
C106 C107 H107 118.5 . . ?
C108 C107 C106 122.9(3) . . ?
C108 C107 H107 118.5 . . ?
C107 C108 H108 119.9 . . ?
C109 C108 C107 120.2(3) . . ?
C109 C108 H108 119.9 . . ?
C108 C109 H109 120.7 . . ?
C108 C109 C110 118.7(3) . . ?
C110 C109 H109 120.7 . . ?
C109 C110 H110 119.9 . . ?
C111 C110 C109 120.2(3) . . ?
C111 C110 H110 119.9 . . ?
C106 C111 H111 118.5 . . ?
C110 C111 C106 123.0(3) . . ?
C110 C111 H111 118.5 . . ?
C113 C112 C117 114.5(4) . . ?
C113 C112 B2 126.8(3) . . ?
C117 C112 B2 118.7(3) . . ?
C112 C113 H113 118.4 . . ?
C112 C113 C114 123.2(4) . . ?
C114 C113 H113 118.4 . . ?
C113 C114 H114 120.0 . . ?
C115 C114 C113 119.9(4) . . ?
C115 C114 H114 120.0 . . ?
C114 C115 H115 120.5 . . ?
C114 C115 C116 119.0(4) . . ?
C116 C115 H115 120.5 . . ?
C115 C116 H116 120.1 . . ?
C115 C116 C117 119.9(4) . . ?
C117 C116 H116 120.1 . . ?
C112 C117 H117 118.3 . . ?
C116 C117 C112 123.4(4) . . ?
C116 C117 H117 118.3 . . ?
C119 C118 B2 119.0(3) . . ?
C123 C118 C119 115.3(3) . . ?
C123 C118 B2 125.7(3) . . ?
C118 C119 H119 118.3 . . ?
C120 C119 C118 123.4(4) . . ?
C120 C119 H119 118.3 . . ?
C119 C120 H120 120.2 . . ?
C121 C120 C119 119.6(4) . . ?
C121 C120 H120 120.2 . . ?
C120 C121 H121 120.4 . . ?
C122 C121 C120 119.1(4) . . ?
C122 C121 H121 120.4 . . ?
C121 C122 H122 119.4 . . ?
C121 C122 C123 121.1(4) . . ?
C123 C122 H122 119.4 . . ?
C118 C123 C122 121.5(4) . . ?
C118 C123 H123 119.2 . . ?
C122 C123 H123 119.2 . . ?
C125 C124 C129 115.5(3) . . ?
C125 C124 B2 122.3(3) . . ?
C129 C124 B2 122.2(3) . . ?
C124 C125 H125 118.6 . . ?
C124 C125 C126 122.9(4) . . ?
C126 C125 H125 118.6 . . ?
C125 C126 H126 120.0 . . ?
C127 C126 C125 120.0(4) . . ?
C127 C126 H126 120.0 . . ?
C126 C127 H127 120.7 . . ?
C128 C127 C126 118.6(4) . . ?
C128 C127 H127 120.7 . . ?
C127 C128 H128 119.6 . . ?
C127 C128 C129 120.7(4) . . ?
C129 C128 H128 119.6 . . ?
C124 C129 H129 118.9 . . ?
C128 C129 C124 122.2(4) . . ?
C128 C129 H129 118.9 . . ?
C106 B2 C112 106.8(3) . . ?
C106 B2 C118 109.6(3) . . ?
C106 B2 C124 109.2(3) . . ?
C112 B2 C118 110.8(3) . . ?
C112 B2 C124 112.8(3) . . ?
C118 B2 C124 107.6(3) . . ?

loop_
_geom_bond_atom_site_label_1
_geom_bond_atom_site_label_2
_geom_bond_distance
_geom_bond_site_symmetry_2
_geom_bond_publ_flag
Os1 Cl1 2.3644(7) . ?
Os1 P1 2.4072(8) . ?
Os1 P2 2.4032(8) . ?
Os1 N1 2.093(2) . ?
Os1 C1 2.027(3) . ?
Os1 C9 1.916(3) . ?
P1 C28 1.830(3) . ?
P1 C34 1.831(3) . ?
P1 C40 1.831(3) . ?
P2 C10 1.828(3) . ?
P2 C16 1.833(3) . ?
P2 C22 1.833(3) . ?
P3 C2 1.784(3) . ?
P3 C64 1.789(3) . ?
P3 C70 1.794(3) . ?
P3 C76 1.805(3) . ?
P4 C8 1.771(3) . ?
P4 C46 1.791(3) . ?
P4 C52 1.800(4) . ?
P4 C58 1.796(3) . ?
N1 C3 1.364(4) . ?
N1 C7 1.370(4) . ?
C1 H1 0.9500 . ?
C1 C2 1.362(4) . ?
C2 C3 1.459(4) . ?
C3 C4 1.392(4) . ?
C4 H4 0.9500 . ?
C4 C5 1.393(4) . ?
C5 H5 0.9500 . ?
C5 C6 1.384(5) . ?
C6 H6 0.9500 . ?
C6 C7 1.391(4) . ?
C7 C8 1.465(4) . ?
C8 C9 1.354(4) . ?
C10 C11 1.401(5) . ?
C10 C15 1.401(5) . ?
C11 H11 0.9500 . ?
C11 C12 1.380(5) . ?
C12 H12 0.9500 . ?
C12 C13 1.389(5) . ?
C13 H13 0.9500 . ?
C13 C14 1.383(5) . ?
C14 H14 0.9500 . ?
C14 C15 1.389(5) . ?
C15 H15 0.9500 . ?
C16 C17 1.394(5) . ?
C16 C21 1.395(5) . ?
C17 H17 0.9500 . ?
C17 C18 1.396(5) . ?
C18 H18 0.9500 . ?
C18 C19 1.398(6) . ?
C19 H19 0.9500 . ?
C19 C20 1.373(6) . ?
C20 H20 0.9500 . ?
C20 C21 1.386(5) . ?
C21 H21 0.9500 . ?
C22 C23 1.405(5) . ?
C22 C27 1.395(4) . ?
C23 H23 0.9500 . ?
C23 C24 1.400(5) . ?
C24 H24 0.9500 . ?
C24 C25 1.389(5) . ?
C25 H25 0.9500 . ?
C25 C26 1.388(5) . ?
C26 H26 0.9500 . ?
C26 C27 1.393(4) . ?
C27 H27 0.9500 . ?
C28 C29 1.386(5) . ?
C28 C33 1.390(5) . ?
C29 H29 0.9500 . ?
C29 C30 1.398(5) . ?
C30 H30 0.9500 . ?
C30 C31 1.388(6) . ?
C31 H31 0.9500 . ?
C31 C32 1.381(6) . ?
C32 H32 0.9500 . ?
C32 C33 1.393(5) . ?
C33 H33 0.9500 . ?
C34 C35 1.386(5) . ?
C34 C39 1.401(5) . ?
C35 H35 0.9500 . ?
C35 C36 1.388(5) . ?
C36 H36 0.9500 . ?
C36 C37 1.384(6) . ?
C37 H37 0.9500 . ?
C37 C38 1.384(6) . ?
C38 H38 0.9500 . ?
C38 C39 1.393(5) . ?
C39 H39 0.9500 . ?
C40 C41 1.401(5) . ?
C40 C45 1.386(5) . ?
C41 H41 0.9500 . ?
C41 C42 1.388(5) . ?
C42 H42 0.9500 . ?
C42 C43 1.378(6) . ?
C43 H43 0.9500 . ?
C43 C44 1.380(6) . ?
C44 H44 0.9500 . ?
C44 C45 1.398(5) . ?
C45 H45 0.9500 . ?
C46 C47 1.395(4) . ?
C46 C51 1.399(4) . ?
C47 H47 0.9500 . ?
C47 C48 1.393(4) . ?
C48 H48 0.9500 . ?
C48 C49 1.391(5) . ?
C49 H49 0.9500 . ?
C49 C50 1.385(5) . ?
C50 H50 0.9500 . ?
C50 C51 1.392(5) . ?
C51 H51 0.9500 . ?
C52 C53 1.394(5) . ?
C52 C57 1.392(5) . ?
C53 H53 0.9500 . ?
C53 C54 1.391(6) . ?
C54 H54 0.9500 . ?
C54 C55 1.373(6) . ?
C55 H55 0.9500 . ?
C55 C56 1.379(6) . ?
C56 H56 0.9500 . ?
C56 C57 1.382(6) . ?
C57 H57 0.9500 . ?
C58 C59 1.370(6) . ?
C58 C63 1.404(6) . ?
C59 H59 0.9500 . ?
C59 C60 1.402(6) . ?
C60 H60 0.9500 . ?
C60 C61 1.395(9) . ?
C61 H61 0.9500 . ?
C61 C62 1.357(9) . ?
C62 H62 0.9500 . ?
C62 C63 1.382(6) . ?
C63 H63 0.9500 . ?
C64 C65 1.397(4) . ?
C64 C69 1.400(4) . ?
C65 H65 0.9500 . ?
C65 C66 1.391(5) . ?
C66 H66 0.9500 . ?
C66 C67 1.392(5) . ?
C67 H67 0.9500 . ?
C67 C68 1.384(5) . ?
C68 H68 0.9500 . ?
C68 C69 1.391(5) . ?
C69 H69 0.9500 . ?
C70 C71 1.407(5) . ?
C70 C75 1.394(5) . ?
C71 H71 0.9500 . ?
C71 C72 1.394(5) . ?
C72 H72 0.9500 . ?
C72 C73 1.404(6) . ?
C73 H73 0.9500 . ?
C73 C74 1.383(6) . ?
C74 H74 0.9500 . ?
C74 C75 1.391(5) . ?
C75 H75 0.9500 . ?
C76 C77 1.385(5) . ?
C76 C81 1.400(5) . ?
C77 H77 0.9500 . ?
C77 C78 1.397(5) . ?
C78 H78 0.9500 . ?
C78 C79 1.389(5) . ?
C79 H79 0.9500 . ?
C79 C80 1.381(5) . ?
C80 H80 0.9500 . ?
C80 C81 1.398(5) . ?
C81 H81 0.9500 . ?
C82 C83 1.393(5) . ?
C82 C87 1.404(5) . ?
C82 B1 1.647(5) . ?
C83 H83 0.9500 . ?
C83 C84 1.405(6) . ?
C84 H84 0.9500 . ?
C84 C85 1.379(7) . ?
C85 H85 0.9500 . ?
C85 C86 1.385(6) . ?
C86 H86 0.9500 . ?
C86 C87 1.397(5) . ?
C87 H87 0.9500 . ?
C88 C89 1.385(6) . ?
C88 C93 1.420(5) . ?
C88 B1 1.648(5) . ?
C89 H89 0.9500 . ?
C89 C90 1.413(5) . ?
C90 H90 0.9500 . ?
C90 C91 1.382(7) . ?
C91 H91 0.9500 . ?
C91 C92 1.391(7) . ?
C92 H92 0.9500 . ?
C92 C93 1.388(5) . ?
C93 H93 0.9500 . ?
C94 C95 1.409(6) . ?
C94 C99 1.412(6) . ?
C94 B1 1.650(5) . ?
C95 H95 0.9500 . ?
C95 C96 1.393(6) . ?
C96 H96 0.9500 . ?
C96 C97 1.386(9) . ?
C97 H97 0.9500 . ?
C97 C98 1.377(8) . ?
C98 H98 0.9500 . ?
C98 C99 1.397(5) . ?
C99 H99 0.9500 . ?
C100 C101 1.404(5) . ?
C100 C105 1.411(5) . ?
C100 B1 1.656(5) . ?
C101 H101 0.9500 . ?
C101 C102 1.396(5) . ?
C102 H102 0.9500 . ?
C102 C103 1.388(5) . ?
C103 H103 0.9500 . ?
C103 C104 1.387(5) . ?
C104 H104 0.9500 . ?
C104 C105 1.388(5) . ?
C105 H105 0.9500 . ?
C106 C107 1.399(5) . ?
C106 C111 1.408(5) . ?
C106 B2 1.643(5) . ?
C107 H107 0.9500 . ?
C107 C108 1.393(5) . ?
C108 H108 0.9500 . ?
C108 C109 1.390(5) . ?
C109 H109 0.9500 . ?
C109 C110 1.390(5) . ?
C110 H110 0.9500 . ?
C110 C111 1.385(5) . ?
C111 H111 0.9500 . ?
C112 C113 1.396(5) . ?
C112 C117 1.403(5) . ?
C112 B2 1.654(5) . ?
C113 H113 0.9500 . ?
C113 C114 1.405(6) . ?
C114 H114 0.9500 . ?
C114 C115 1.377(7) . ?
C115 H115 0.9500 . ?
C115 C116 1.386(8) . ?
C116 H116 0.9500 . ?
C116 C117 1.393(6) . ?
C117 H117 0.9500 . ?
C118 C119 1.403(6) . ?
C118 C123 1.401(6) . ?
C118 B2 1.657(5) . ?
C119 H119 0.9500 . ?
C119 C120 1.392(5) . ?
C120 H120 0.9500 . ?
C120 C121 1.385(7) . ?
C121 H121 0.9500 . ?
C121 C122 1.366(8) . ?
C122 H122 0.9500 . ?
C122 C123 1.409(6) . ?
C123 H123 0.9500 . ?
C124 C125 1.396(6) . ?
C124 C129 1.403(5) . ?
C124 B2 1.662(5) . ?
C125 H125 0.9500 . ?
C125 C126 1.399(6) . ?
C126 H126 0.9500 . ?
C126 C127 1.394(6) . ?
C127 H127 0.9500 . ?
C127 C128 1.380(6) . ?
C128 H128 0.9500 . ?
C128 C129 1.403(5) . ?
C129 H129 0.9500 . ?

loop_
_geom_torsion_atom_site_label_1
_geom_torsion_atom_site_label_2
_geom_torsion_atom_site_label_3
_geom_torsion_atom_site_label_4
_geom_torsion
_geom_torsion_site_symmetry_1
_geom_torsion_site_symmetry_2
_geom_torsion_site_symmetry_3
_geom_torsion_site_symmetry_4
_geom_torsion_publ_flag
Os1 P1 C28 C29 65.4(3) . . . . ?
Os1 P1 C28 C33 -113.9(3) . . . . ?
Os1 P1 C34 C35 52.0(3) . . . . ?
Os1 P1 C34 C39 -135.2(3) . . . . ?
Os1 P1 C40 C41 40.2(3) . . . . ?
Os1 P1 C40 C45 -141.3(2) . . . . ?
Os1 P2 C10 C11 58.2(3) . . . . ?
Os1 P2 C10 C15 -123.0(3) . . . . ?
Os1 P2 C16 C17 25.5(3) . . . . ?
Os1 P2 C16 C21 -159.0(2) . . . . ?
Os1 P2 C22 C23 -124.1(3) . . . . ?
Os1 P2 C22 C27 59.2(3) . . . . ?
Os1 N1 C3 C2 1.0(3) . . . . ?
Os1 N1 C3 C4 178.7(2) . . . . ?
Os1 N1 C7 C6 -178.5(2) . . . . ?
Os1 N1 C7 C8 2.0(3) . . . . ?
Os1 C1 C2 P3 -178.57(15) . . . . ?
Os1 C1 C2 C3 -2.9(4) . . . . ?
P1 C28 C29 C30 178.9(3) . . . . ?
P1 C28 C33 C32 179.7(3) . . . . ?
P1 C34 C35 C36 173.7(3) . . . . ?
P1 C34 C39 C38 -172.9(3) . . . . ?
P1 C40 C41 C42 177.8(3) . . . . ?
P1 C40 C45 C44 179.4(3) . . . . ?
P2 C10 C11 C12 179.9(3) . . . . ?
P2 C10 C15 C14 177.9(3) . . . . ?
P2 C16 C17 C18 175.6(3) . . . . ?
P2 C16 C21 C20 -175.3(3) . . . . ?
P2 C22 C23 C24 -176.0(3) . . . . ?
P2 C22 C27 C26 176.2(2) . . . . ?
P3 C2 C3 N1 176.8(2) . . . . ?
P3 C2 C3 C4 -0.6(5) . . . . ?
P3 C64 C65 C66 -179.2(2) . . . . ?
P3 C64 C69 C68 -179.5(2) . . . . ?
P3 C70 C71 C72 -177.5(3) . . . . ?
P3 C70 C75 C74 177.5(3) . . . . ?
P3 C76 C77 C78 179.8(3) . . . . ?
P3 C76 C81 C80 179.5(3) . . . . ?
P4 C8 C9 Os1 -173.56(17) . . . . ?
P4 C46 C47 C48 179.8(2) . . . . ?
P4 C46 C51 C50 179.8(3) . . . . ?
P4 C52 C53 C54 175.0(3) . . . . ?
P4 C52 C57 C56 -175.4(4) . . . . ?
P4 C58 C59 C60 -177.9(3) . . . . ?
P4 C58 C63 C62 178.6(3) . . . . ?
N1 C3 C4 C5 -0.7(5) . . . . ?
N1 C7 C8 P4 170.4(2) . . . . ?
N1 C7 C8 C9 0.2(4) . . . . ?
C1 C2 C3 N1 1.1(4) . . . . ?
C1 C2 C3 C4 -176.3(3) . . . . ?
C2 P3 C64 C65 -11.3(3) . . . . ?
C2 P3 C64 C69 167.9(2) . . . . ?
C2 P3 C70 C71 -48.7(3) . . . . ?
C2 P3 C70 C75 132.1(3) . . . . ?
C2 P3 C76 C77 95.0(3) . . . . ?
C2 P3 C76 C81 -85.7(3) . . . . ?
C2 C3 C4 C5 176.5(3) . . . . ?
C3 N1 C7 C6 0.4(4) . . . . ?
C3 N1 C7 C8 -179.1(3) . . . . ?
C3 C4 C5 C6 1.5(5) . . . . ?
C4 C5 C6 C7 -1.4(5) . . . . ?
C5 C6 C7 N1 0.4(5) . . . . ?
C5 C6 C7 C8 179.7(3) . . . . ?
C6 C7 C8 P4 -9.0(5) . . . . ?
C6 C7 C8 C9 -179.2(3) . . . . ?
C7 N1 C3 C2 -177.9(3) . . . . ?
C7 N1 C3 C4 -0.2(4) . . . . ?
C7 C8 C9 Os1 -2.8(4) . . . . ?
C8 P4 C46 C47 -0.8(3) . . . . ?
C8 P4 C46 C51 177.3(2) . . . . ?
C8 P4 C52 C53 138.4(3) . . . . ?
C8 P4 C52 C57 -44.7(3) . . . . ?
C8 P4 C58 C59 -79.8(3) . . . . ?
C8 P4 C58 C63 101.7(3) . . . . ?
C10 P2 C16 C17 149.8(3) . . . . ?
C10 P2 C16 C21 -34.7(3) . . . . ?
C10 P2 C22 C23 110.3(3) . . . . ?
C10 P2 C22 C27 -66.5(3) . . . . ?
C10 C11 C12 C13 1.3(6) . . . . ?
C11 C10 C15 C14 -3.3(5) . . . . ?
C11 C12 C13 C14 -1.2(6) . . . . ?
C12 C13 C14 C15 -1.1(6) . . . . ?
C13 C14 C15 C10 3.4(5) . . . . ?
C15 C10 C11 C12 1.0(5) . . . . ?
C16 P2 C10 C11 -67.8(3) . . . . ?
C16 P2 C10 C15 111.0(3) . . . . ?
C16 P2 C22 C23 2.8(3) . . . . ?
C16 P2 C22 C27 -174.0(3) . . . . ?
C16 C17 C18 C19 -0.7(5) . . . . ?
C17 C16 C21 C20 0.2(5) . . . . ?
C17 C18 C19 C20 0.8(6) . . . . ?
C18 C19 C20 C21 -0.5(6) . . . . ?
C19 C20 C21 C16 -0.1(5) . . . . ?
C21 C16 C17 C18 0.1(5) . . . . ?
C22 P2 C10 C11 -174.6(3) . . . . ?
C22 P2 C10 C15 4.2(3) . . . . ?
C22 P2 C16 C17 -101.5(3) . . . . ?
C22 P2 C16 C21 74.0(3) . . . . ?
C22 C23 C24 C25 -0.3(5) . . . . ?
C23 C22 C27 C26 -0.7(5) . . . . ?
C23 C24 C25 C26 -0.1(5) . . . . ?
C24 C25 C26 C27 0.2(5) . . . . ?
C25 C26 C27 C22 0.2(5) . . . . ?
C27 C22 C23 C24 0.7(5) . . . . ?
C28 P1 C34 C35 179.4(3) . . . . ?
C28 P1 C34 C39 -7.8(3) . . . . ?
C28 P1 C40 C41 -84.8(3) . . . . ?
C28 P1 C40 C45 93.7(3) . . . . ?
C28 C29 C30 C31 1.3(6) . . . . ?
C29 C28 C33 C32 0.4(5) . . . . ?
C29 C30 C31 C32 0.7(6) . . . . ?
C30 C31 C32 C33 -2.1(6) . . . . ?
C31 C32 C33 C28 1.6(6) . . . . ?
C33 C28 C29 C30 -1.8(6) . . . . ?
C34 P1 C28 C29 -63.6(3) . . . . ?
C34 P1 C28 C33 117.0(3) . . . . ?
C34 P1 C40 C41 167.3(3) . . . . ?
C34 P1 C40 C45 -14.2(3) . . . . ?
C34 C35 C36 C37 -0.3(6) . . . . ?
C35 C34 C39 C38 -0.1(5) . . . . ?
C35 C36 C37 C38 -0.3(6) . . . . ?
C36 C37 C38 C39 0.7(6) . . . . ?
C37 C38 C39 C34 -0.5(6) . . . . ?
C39 C34 C35 C36 0.6(5) . . . . ?
C40 P1 C28 C29 -169.9(3) . . . . ?
C40 P1 C28 C33 10.8(3) . . . . ?
C40 P1 C34 C35 -73.1(3) . . . . ?
C40 P1 C34 C39 99.8(3) . . . . ?
C40 C41 C42 C43 3.2(6) . . . . ?
C41 C40 C45 C44 -2.2(5) . . . . ?
C41 C42 C43 C44 -2.9(6) . . . . ?
C42 C43 C44 C45 0.1(5) . . . . ?
C43 C44 C45 C40 2.5(5) . . . . ?
C45 C40 C41 C42 -0.6(5) . . . . ?
C46 P4 C8 C7 62.3(3) . . . . ?
C46 P4 C8 C9 -128.6(3) . . . . ?
C46 P4 C52 C53 13.2(3) . . . . ?
C46 P4 C52 C57 -169.9(3) . . . . ?
C46 P4 C58 C59 41.6(3) . . . . ?
C46 P4 C58 C63 -136.9(3) . . . . ?
C46 C47 C48 C49 0.1(5) . . . . ?
C47 C46 C51 C50 -2.0(5) . . . . ?
C47 C48 C49 C50 -1.5(5) . . . . ?
C48 C49 C50 C51 1.2(5) . . . . ?
C49 C50 C51 C46 0.6(5) . . . . ?
C51 C46 C47 C48 1.7(5) . . . . ?
C52 P4 C8 C7 -61.9(3) . . . . ?
C52 P4 C8 C9 107.3(3) . . . . ?
C52 P4 C46 C47 122.6(3) . . . . ?
C52 P4 C46 C51 -59.2(3) . . . . ?
C52 P4 C58 C59 161.8(3) . . . . ?
C52 P4 C58 C63 -16.7(3) . . . . ?
C52 C53 C54 C55 1.1(5) . . . . ?
C53 C52 C57 C56 1.5(6) . . . . ?
C53 C54 C55 C56 0.1(6) . . . . ?
C54 C55 C56 C57 -0.5(7) . . . . ?
C55 C56 C57 C52 -0.3(8) . . . . ?
C57 C52 C53 C54 -1.9(5) . . . . ?
C58 P4 C8 C7 -179.7(3) . . . . ?
C58 P4 C8 C9 -10.6(3) . . . . ?
C58 P4 C46 C47 -118.5(3) . . . . ?
C58 P4 C46 C51 59.6(3) . . . . ?
C58 P4 C52 C53 -104.9(3) . . . . ?
C58 P4 C52 C57 72.0(3) . . . . ?
C58 C59 C60 C61 -0.6(6) . . . . ?
C59 C58 C63 C62 0.1(6) . . . . ?
C59 C60 C61 C62 0.1(7) . . . . ?
C60 C61 C62 C63 0.6(7) . . . . ?
C61 C62 C63 C58 -0.7(6) . . . . ?
C63 C58 C59 C60 0.6(6) . . . . ?
C64 P3 C2 C1 -114.0(3) . . . . ?
C64 P3 C2 C3 70.7(3) . . . . ?
C64 P3 C70 C71 -172.3(2) . . . . ?
C64 P3 C70 C75 8.5(3) . . . . ?
C64 P3 C76 C77 -143.3(3) . . . . ?
C64 P3 C76 C81 36.0(3) . . . . ?
C64 C65 C66 C67 -1.7(5) . . . . ?
C65 C64 C69 C68 -0.3(5) . . . . ?
C65 C66 C67 C68 0.5(5) . . . . ?
C66 C67 C68 C69 0.8(5) . . . . ?
C67 C68 C69 C64 -0.9(5) . . . . ?
C69 C64 C65 C66 1.6(4) . . . . ?
C70 P3 C2 C1 123.8(3) . . . . ?
C70 P3 C2 C3 -51.4(3) . . . . ?
C70 P3 C64 C65 109.9(3) . . . . ?
C70 P3 C64 C69 -70.9(3) . . . . ?
C70 P3 C76 C77 -23.7(3) . . . . ?
C70 P3 C76 C81 155.7(3) . . . . ?
C70 C71 C72 C73 -0.4(5) . . . . ?
C71 C70 C75 C74 -1.7(5) . . . . ?
C71 C72 C73 C74 -1.0(5) . . . . ?
C72 C73 C74 C75 1.0(6) . . . . ?
C73 C74 C75 C70 0.4(5) . . . . ?
C75 C70 C71 C72 1.8(5) . . . . ?
C76 P3 C2 C1 4.2(3) . . . . ?
C76 P3 C2 C3 -171.1(2) . . . . ?
C76 P3 C64 C65 -130.4(3) . . . . ?
C76 P3 C64 C69 48.8(3) . . . . ?
C76 P3 C70 C71 70.0(3) . . . . ?
C76 P3 C70 C75 -109.3(3) . . . . ?
C76 C77 C78 C79 0.3(5) . . . . ?
C77 C76 C81 C80 -1.1(5) . . . . ?
C77 C78 C79 C80 -0.3(5) . . . . ?
C78 C79 C80 C81 -0.4(6) . . . . ?
C79 C80 C81 C76 1.1(5) . . . . ?
C81 C76 C77 C78 0.4(5) . . . . ?
C82 C83 C84 C85 2.1(8) . . . . ?
C83 C82 C87 C86 -0.9(5) . . . . ?
C83 C82 B1 C88 179.7(3) . . . . ?
C83 C82 B1 C94 -61.4(4) . . . . ?
C83 C82 B1 C100 61.0(4) . . . . ?
C83 C84 C85 C86 -1.1(8) . . . . ?
C84 C85 C86 C87 -0.8(7) . . . . ?
C85 C86 C87 C82 1.8(6) . . . . ?
C87 C82 C83 C84 -1.1(6) . . . . ?
C87 C82 B1 C88 6.1(5) . . . . ?
C87 C82 B1 C94 125.0(3) . . . . ?
C87 C82 B1 C100 -112.7(3) . . . . ?
C88 C89 C90 C91 -1.9(5) . . . . ?
C89 C88 C93 C92 1.0(5) . . . . ?
C89 C88 B1 C82 -108.8(3) . . . . ?
C89 C88 B1 C94 128.0(3) . . . . ?
C89 C88 B1 C100 7.9(4) . . . . ?
C89 C90 C91 C92 1.4(5) . . . . ?
C90 C91 C92 C93 0.2(5) . . . . ?
C91 C92 C93 C88 -1.4(5) . . . . ?
C93 C88 C89 C90 0.6(5) . . . . ?
C93 C88 B1 C82 68.4(4) . . . . ?
C93 C88 B1 C94 -54.8(4) . . . . ?
C93 C88 B1 C100 -174.9(3) . . . . ?
C94 C95 C96 C97 -1.0(6) . . . . ?
C95 C94 C99 C98 2.3(5) . . . . ?
C95 C94 B1 C82 13.3(4) . . . . ?
C95 C94 B1 C88 133.0(3) . . . . ?
C95 C94 B1 C100 -107.2(4) . . . . ?
C95 C96 C97 C98 1.7(6) . . . . ?
C96 C97 C98 C99 -0.3(6) . . . . ?
C97 C98 C99 C94 -1.7(5) . . . . ?
C99 C94 C95 C96 -0.9(5) . . . . ?
C99 C94 B1 C82 -166.9(3) . . . . ?
C99 C94 B1 C88 -47.2(4) . . . . ?
C99 C94 B1 C100 72.6(4) . . . . ?
C100 C101 C102 C103 -0.7(5) . . . . ?
C101 C100 C105 C104 0.9(5) . . . . ?
C101 C100 B1 C82 -156.4(3) . . . . ?
C101 C100 B1 C88 86.0(4) . . . . ?
C101 C100 B1 C94 -31.9(4) . . . . ?
C101 C102 C103 C104 0.7(5) . . . . ?
C102 C103 C104 C105 0.1(5) . . . . ?
C103 C104 C105 C100 -0.9(6) . . . . ?
C105 C100 C101 C102 0.0(5) . . . . ?
C105 C100 B1 C82 25.8(4) . . . . ?
C105 C100 B1 C88 -91.8(4) . . . . ?
C105 C100 B1 C94 150.4(3) . . . . ?
B1 C82 C83 C84 -175.2(4) . . . . ?
B1 C82 C87 C86 173.1(3) . . . . ?
B1 C88 C89 C90 177.9(3) . . . . ?
B1 C88 C93 C92 -176.4(3) . . . . ?
B1 C94 C95 C96 178.9(3) . . . . ?
B1 C94 C99 C98 -177.6(3) . . . . ?
B1 C100 C101 C102 -177.9(3) . . . . ?
B1 C100 C105 C104 178.8(3) . . . . ?
C106 C107 C108 C109 -0.2(5) . . . . ?
C107 C106 C111 C110 -0.7(5) . . . . ?
C107 C106 B2 C112 -120.1(3) . . . . ?
C107 C106 B2 C118 0.0(5) . . . . ?
C107 C106 B2 C124 117.6(4) . . . . ?
C107 C108 C109 C110 0.1(5) . . . . ?
C108 C109 C110 C111 -0.3(5) . . . . ?
C109 C110 C111 C106 0.6(5) . . . . ?
C111 C106 C107 C108 0.4(5) . . . . ?
C111 C106 B2 C112 60.4(4) . . . . ?
C111 C106 B2 C118 -179.6(3) . . . . ?
C111 C106 B2 C124 -62.0(4) . . . . ?
C112 C113 C114 C115 -2.1(6) . . . . ?
C113 C112 C117 C116 -3.3(6) . . . . ?
C113 C112 B2 C106 -120.5(4) . . . . ?
C113 C112 B2 C118 120.2(4) . . . . ?
C113 C112 B2 C124 -0.5(5) . . . . ?
C113 C114 C115 C116 -0.4(6) . . . . ?
C114 C115 C116 C117 0.9(6) . . . . ?
C115 C116 C117 C112 1.1(7) . . . . ?
C117 C112 C113 C114 3.9(5) . . . . ?
C117 C112 B2 C106 58.9(4) . . . . ?
C117 C112 B2 C118 -60.4(4) . . . . ?
C117 C112 B2 C124 178.9(3) . . . . ?
C118 C119 C120 C121 0.8(7) . . . . ?
C119 C118 C123 C122 -0.7(6) . . . . ?
C119 C118 B2 C106 68.8(4) . . . . ?
C119 C118 B2 C112 -173.6(3) . . . . ?
C119 C118 B2 C124 -49.9(4) . . . . ?
C119 C120 C121 C122 -0.8(7) . . . . ?
C120 C121 C122 C123 0.1(7) . . . . ?
C121 C122 C123 C118 0.6(7) . . . . ?
C123 C118 C119 C120 0.0(6) . . . . ?
C123 C118 B2 C106 -110.0(4) . . . . ?
C123 C118 B2 C112 7.6(5) . . . . ?
C123 C118 B2 C124 131.3(4) . . . . ?
C124 C125 C126 C127 -3.7(6) . . . . ?
C125 C124 C129 C128 -2.7(5) . . . . ?
C125 C124 B2 C106 165.0(3) . . . . ?
C125 C124 B2 C112 46.4(4) . . . . ?
C125 C124 B2 C118 -76.1(4) . . . . ?
C125 C126 C127 C128 -0.1(6) . . . . ?
C126 C127 C128 C129 2.3(6) . . . . ?
C127 C128 C129 C124 -0.8(5) . . . . ?
C129 C124 C125 C126 5.0(5) . . . . ?
C129 C124 B2 C106 -16.2(4) . . . . ?
C129 C124 B2 C112 -134.8(3) . . . . ?
C129 C124 B2 C118 102.7(4) . . . . ?
B2 C106 C107 C108 -179.1(3) . . . . ?
B2 C106 C111 C110 178.9(3) . . . . ?
B2 C112 C113 C114 -176.7(3) . . . . ?
B2 C112 C117 C116 177.2(4) . . . . ?
B2 C118 C119 C120 -178.9(4) . . . . ?
B2 C118 C123 C122 178.2(4) . . . . ?
B2 C124 C125 C126 -176.1(3) . . . . ?
B2 C124 C129 C128 178.4(3) . . . . ?

loop_
_smtbx_masks_void_nr
_smtbx_masks_void_average_x
_smtbx_masks_void_average_y
_smtbx_masks_void_average_z
_smtbx_masks_void_volume
_smtbx_masks_void_count_electrons
_smtbx_masks_void_content
1 0.000 0.000 0.000 7.3 0.0 ?
2 0.500 0.000 0.500 762.2 148.7 ?
3 0.479 0.453 0.072 17.8 0.0 ?
4 0.521 0.547 0.928 17.8 0.0 ?
